data_7031417
loop_
_publ_author_name
'Kuznetsov, Denis A.'
'Fedyanin, Ivan V.'
'Lyssenko, Konstantin A.'
'Bazhenova, Tamara A.'

_publ_section_title
;
 Retrosynthetic approach to the design of molybdenum-magnesium
 oxoalkoxides.
;
_journal_issue 34
_journal_name_full 'Dalton transactions (Cambridge, England : 2003)'
_journal_page_first 12876
_journal_paper_doi 10.1039/c4dt01035c
_journal_volume 43
_journal_year 2014
_chemical_formula_sum 'C68.6 H189.21 Mg6 Mo22 N12 O94'
_chemical_formula_weight 4942.78
_chemical_name_systematic
; 
 ? 
;
_space_group_IT_number 14
_symmetry_cell_setting monoclinic
_symmetry_space_group_name_Hall '-P 2yn'
_symmetry_space_group_name_H-M 'P 1 21/n 1'
_atom_sites_solution_hydrogens mixed
_atom_sites_solution_primary direct
_atom_sites_solution_secondary difmap
_audit_creation_method SHELXL-97
_cell_angle_alpha 90.00
_cell_angle_beta 90.464(2)
_cell_angle_gamma 90.00
_cell_formula_units_Z 2
_cell_length_a 16.983(2)
_cell_length_b 24.133(3)
_cell_length_c 21.952(3)
_cell_measurement_reflns_used 999
_cell_measurement_temperature 100(2)
_cell_measurement_theta_max 27
_cell_measurement_theta_min 3
_cell_volume 8997(2)
_computing_cell_refinement 'Bruker SAINT'
_computing_data_collection 'Bruker APEX II'
_computing_data_reduction 'Bruker SAINT'
_computing_molecular_graphics 'SHELXTL ver. 2009-9.1 (Sheldrick, 2008b)'
_computing_publication_material 'SHELXTL ver. 2009-9.1 (Sheldrick, 2008b)'
_computing_structure_refinement 'SHELXL-97 (Sheldrick, 2008)'
_computing_structure_solution 'SHELXS-97 (Sheldrick, 2008)'
_diffrn_ambient_temperature 100(2)
_diffrn_measured_fraction_theta_full 0.998
_diffrn_measured_fraction_theta_max 0.998
_diffrn_measurement_device_type 'Bruker APEX II CCD area detector'
_diffrn_measurement_method 'omega scans'
_diffrn_radiation_monochromator graphite
_diffrn_radiation_source 'fine-focus sealed tube'
_diffrn_radiation_type MoK\a
_diffrn_radiation_wavelength 0.71073
_diffrn_reflns_av_R_equivalents 0.0590
_diffrn_reflns_av_sigmaI/netI 0.0637
_diffrn_reflns_limit_h_max 21
_diffrn_reflns_limit_h_min -21
_diffrn_reflns_limit_k_max 29
_diffrn_reflns_limit_k_min -30
_diffrn_reflns_limit_l_max 28
_diffrn_reflns_limit_l_min -27
_diffrn_reflns_number 75322
_diffrn_reflns_theta_full 27.00
_diffrn_reflns_theta_max 27.00
_diffrn_reflns_theta_min 1.25
_exptl_absorpt_coefficient_mu 1.583
_exptl_absorpt_correction_T_max 0.832
_exptl_absorpt_correction_T_min 0.763
_exptl_absorpt_correction_type multi-scan
_exptl_absorpt_process_details 'SADABS v2008/1, (Sheldrick, 2008a)'
_exptl_crystal_colour orange
_exptl_crystal_density_diffrn 1.825
_exptl_crystal_density_method 'not measured'
_exptl_crystal_description prism
_exptl_crystal_F_000 4864
_exptl_crystal_size_max 0.18
_exptl_crystal_size_mid 0.16
_exptl_crystal_size_min 0.12
_platon_squeeze_details
;
Solvate molecules located between the organometalic parts are disordered.
Although we were able to find separate partially occupied DMFA / Methanol
moieties they overlapped heavily with randomly distributed residual peaks.
We cannot exclude the presence in voids of dimethoxyethane molecules 
from the reaction mixture, as well as residual water addmixture. 
Therefore the whole part of the solvent was removed using the squeeze procedure
implemented in PLATON package (Spek 2009). We don't give exact moiety foumula,
because the real contents of the voids is unknown.
;
_refine_diff_density_max 1.946
_refine_diff_density_min -0.888
_refine_diff_density_rms 0.194
_refine_ls_extinction_method none
_refine_ls_goodness_of_fit_ref 1.061
_refine_ls_hydrogen_treatment constr
_refine_ls_matrix_type full
_refine_ls_number_parameters 933
_refine_ls_number_reflns 19607
_refine_ls_number_restraints 36
_refine_ls_restrained_S_all 1.060
_refine_ls_R_factor_all 0.1047
_refine_ls_R_factor_gt 0.0644
_refine_ls_shift/su_max 0.001
_refine_ls_shift/su_mean 0.000
_refine_ls_structure_factor_coef Fsqd
_refine_ls_weighting_details
;
calc w=1/[\s^2^(Fo^2^)+(0.1072P)^2^+0.2000P] where P=(Fo^2^+2Fc^2^)/3
;
_refine_ls_weighting_scheme calc
_refine_ls_wR_factor_gt 0.1689
_refine_ls_wR_factor_ref 0.1933
_reflns_number_gt 12030
_reflns_number_total 19607
_reflns_threshold_expression I>2\s(I)
_cod_data_source_file c4dt01035c2.cif
_cod_data_source_block momg_2_sq_rev2
_cod_depositor_comments
;
The following automatic conversions were performed:

'_symmetry_cell_setting' value 'Monoclinic' changed to 'monoclinic'
according to
/usr/data/users/saulius/crontab/automatic-downloads/rss-feeds/RSC/lib/dictionaries/cif_core.dic
dictionary named 'cif_core.dic' version 2.4.2 from 2011-04-26.

Automatic conversion script
Id: cif_fix_values 2281 2013-09-26 08:29:07Z andrius 

 Adding full bibliography for 7031417--7031422.cif.
;
_cod_original_cell_volume 8996.7(18)
_cod_original_sg_symbol_H-M 'P 21/n'
_cod_original_formula_sum 'C68.60 H189.21 Mg6 Mo22 N12 O94'
_cod_database_code 7031417

loop_
_symmetry_equiv_pos_as_xyz
'x, y, z'
'-x+1/2, y+1/2, -z+1/2'
'-x, -y, -z'
'x-1/2, -y-1/2, z-1/2'

loop_
_atom_site_label
_atom_site_type_symbol
_atom_site_fract_x
_atom_site_fract_y
_atom_site_fract_z
_atom_site_U_iso_or_equiv
_atom_site_adp_type
_atom_site_occupancy
_atom_site_symmetry_multiplicity
_atom_site_calc_flag
_atom_site_refinement_flags
_atom_site_disorder_assembly
_atom_site_disorder_group
Mo1 Mo 0.26544(4) 0.56479(3) 0.21253(3) 0.03984(18) Uani 1 1 d . . .
Mo2 Mo 0.38351(4) 0.52466(3) 0.15412(4) 0.04127(19) Uani 1 1 d . . .
Mo3 Mo 0.51712(4) 0.44519(3) 0.23520(3) 0.03663(17) Uani 1 1 d . . .
Mo4 Mo 0.61901(4) 0.37982(3) 0.28460(3) 0.03611(17) Uani 1 1 d . . .
Mo5 Mo 0.71355(4) 0.48461(3) 0.20885(3) 0.03859(18) Uani 1 1 d . . .
Mo6 Mo 0.80950(4) 0.41638(3) 0.26066(4) 0.04113(18) Uani 1 1 d . . .
Mo7 Mo 0.75665(4) 0.29107(3) 0.33293(3) 0.03945(18) Uani 1 1 d . . .
Mo8 Mo 0.76375(4) 0.27684(3) 0.45015(3) 0.03822(18) Uani 1 1 d . . .
Mo9 Mo 0.78404(4) 0.41183(3) 0.41071(3) 0.03788(18) Uani 1 1 d . . .
Mo10 Mo 0.78744(4) 0.40207(3) 0.52837(3) 0.03790(18) Uani 1 1 d . . .
Mo11 Mo 0.75667(4) 0.26394(3) 0.59743(4) 0.04195(19) Uani 1 1 d . . .
Mg1 Mg 0.57269(16) 0.56643(11) 0.16634(13) 0.0385(6) Uani 1 1 d . . .
Mg2 Mg 0.17777(17) 0.62290(12) 0.32689(14) 0.0437(7) Uani 1 1 d . . .
O1 O 0.3245(3) 0.4972(2) 0.2226(3) 0.0432(14) Uani 1 1 d . . .
O1S O 0.5454(3) 0.6447(2) 0.1937(3) 0.0471(14) Uani 1 1 d . . .
O2 O 0.3541(3) 0.6002(2) 0.1716(3) 0.0413(13) Uani 1 1 d . . .
O2S O 0.6455(3) 0.5873(2) 0.0978(3) 0.0455(14) Uani 1 1 d . . .
O3 O 0.2230(4) 0.5489(2) 0.2966(3) 0.0464(14) Uani 1 1 d . . .
O3S O 0.0706(4) 0.6157(3) 0.2830(3) 0.0587(18) Uani 1 1 d . . .
O4 O 0.1907(4) 0.5547(3) 0.1634(3) 0.0534(16) Uani 1 1 d . . .
O5 O 0.2432(3) 0.6396(2) 0.2513(3) 0.0440(14) Uani 1 1 d . . .
O6 O 0.4462(3) 0.4467(2) 0.1596(3) 0.0434(14) Uani 1 1 d . . .
O7 O 0.4869(3) 0.5311(2) 0.2254(2) 0.0354(12) Uani 1 1 d . . .
O8 O 0.4809(3) 0.5558(2) 0.1093(2) 0.0433(14) Uani 1 1 d . . .
O9 O 0.5494(3) 0.3704(2) 0.2153(2) 0.0401(13) Uani 1 1 d . . .
O10 O 0.6154(3) 0.4610(2) 0.2798(2) 0.0353(12) Uani 1 1 d . . .
O11 O 0.4498(3) 0.4378(2) 0.2896(3) 0.0409(13) Uani 1 1 d . . .
O12 O 0.6050(3) 0.4801(2) 0.1629(3) 0.0393(13) Uani 1 1 d . . .
O13 O 0.5658(3) 0.3627(2) 0.3456(3) 0.0410(13) Uani 1 1 d . . .
O14 O 0.6645(3) 0.3011(2) 0.2699(3) 0.0420(13) Uani 1 1 d . . .
O15 O 0.7282(3) 0.3808(2) 0.3311(2) 0.0382(13) Uani 1 1 d . . .
O16 O 0.7132(3) 0.4023(2) 0.2134(2) 0.0403(13) Uani 1 1 d . . .
O17 O 0.7817(3) 0.4921(2) 0.2789(3) 0.0422(13) Uani 1 1 d . . .
O18 O 0.3376(4) 0.5044(3) 0.0894(3) 0.0511(15) Uani 1 1 d . . .
O19 O 0.6665(3) 0.5594(2) 0.2265(3) 0.0409(13) Uani 1 1 d . . .
O20 O 0.7673(3) 0.5008(2) 0.1463(3) 0.0467(14) Uani 1 1 d . . .
O21 O 0.8288(3) 0.3291(2) 0.2657(2) 0.0434(14) Uani 1 1 d . . .
O22 O 0.8688(3) 0.4226(2) 0.3448(3) 0.0430(14) Uani 1 1 d . . .
O23 O 0.8878(4) 0.4202(3) 0.2139(3) 0.0540(16) Uani 1 1 d . . .
O24 O 0.8280(3) 0.3213(2) 0.3939(3) 0.0408(13) Uani 1 1 d . . .
O25 O 0.6762(3) 0.2710(2) 0.3932(3) 0.0401(13) Uani 1 1 d . . .
O26 O 0.7899(4) 0.2292(2) 0.3079(3) 0.0492(15) Uani 1 1 d . . .
O27 O 0.8125(3) 0.2161(2) 0.4504(3) 0.0464(14) Uani 1 1 d . . .
O28 O 0.6949(3) 0.2646(2) 0.5250(3) 0.0414(13) Uani 1 1 d . . .
O29 O 0.7202(3) 0.3647(2) 0.4653(2) 0.0335(12) Uani 1 1 d . . .
O30 O 0.8319(3) 0.3101(2) 0.5237(2) 0.0380(13) Uani 1 1 d . . .
O31 O 0.8672(3) 0.4214(2) 0.4714(3) 0.0438(14) Uani 1 1 d . . .
O32 O 0.7384(3) 0.4736(2) 0.4072(3) 0.0412(13) Uani 1 1 d . . .
O33 O 0.7365(3) 0.4601(2) 0.5430(3) 0.0466(14) Uani 1 1 d . . .
O34 O 0.1302(3) 0.5921(2) 0.4062(3) 0.0456(14) Uani 1 1 d . . .
O35 O 0.2657(3) 0.6426(2) 0.3977(3) 0.0404(13) Uani 1 1 d . . .
O36 O 0.1583(3) 0.7036(2) 0.3486(3) 0.0444(14) Uani 1 1 d . . .
O37 O 0.6854(4) 0.2499(3) 0.6504(3) 0.0538(16) Uani 1 1 d . . .
O38 O 0.8076(4) 0.2037(2) 0.5894(3) 0.0499(15) Uani 1 1 d . . .
N1S N 0.5040(4) 0.7326(3) 0.1892(4) 0.0471(18) Uani 1 1 d . . .
N2S N 0.7620(4) 0.6057(3) 0.0534(3) 0.0472(18) Uani 1 1 d . . .
N3S N -0.0291(5) 0.5818(4) 0.2263(5) 0.076(3) Uani 1 1 d . . .
C1S C 0.5430(5) 0.6894(4) 0.1683(4) 0.045(2) Uani 1 1 d . . .
H1SA H 0.5709 0.6935 0.1312 0.055 Uiso 1 1 calc R . .
C2S C 0.4628(7) 0.7294(5) 0.2490(5) 0.078(3) Uani 1 1 d . . .
H2SA H 0.4554 0.6904 0.2598 0.117 Uiso 1 1 d R . .
H2SB H 0.4114 0.7477 0.2457 0.117 Uiso 1 1 d R . .
H2SC H 0.4945 0.7477 0.2806 0.117 Uiso 1 1 d R . .
C3 C 0.2178(7) 0.4954(4) 0.3233(4) 0.058(3) Uani 1 1 d . . .
H3A H 0.2670 0.4752 0.3163 0.088 Uiso 1 1 calc R . .
H3B H 0.1738 0.4750 0.3048 0.088 Uiso 1 1 calc R . .
H3C H 0.2092 0.4991 0.3672 0.088 Uiso 1 1 calc R . .
C3S C 0.5048(5) 0.7873(4) 0.1608(5) 0.062(3) Uani 1 1 d . . .
H3SA H 0.5290 0.7847 0.1205 0.092 Uiso 1 1 calc R . .
H3SB H 0.5353 0.8129 0.1863 0.092 Uiso 1 1 calc R . .
H3SC H 0.4507 0.8009 0.1564 0.092 Uiso 1 1 calc R . .
C4S C 0.7115(5) 0.6083(4) 0.0987(4) 0.045(2) Uani 1 1 d . . .
H4SA H 0.7272 0.6278 0.1344 0.054 Uiso 1 1 calc R . .
C5 C 0.2469(6) 0.6898(4) 0.2189(5) 0.058(3) Uani 1 1 d . . .
H5A H 0.2913 0.6887 0.1907 0.087 Uiso 1 1 calc R . .
H5B H 0.2540 0.7206 0.2475 0.087 Uiso 1 1 calc R . .
H5C H 0.1978 0.6951 0.1958 0.087 Uiso 1 1 calc R . .
C5S C 0.8366(6) 0.6378(4) 0.0546(5) 0.058(3) Uani 1 1 d . . .
H5SA H 0.8371 0.6624 0.0901 0.087 Uiso 1 1 calc R . .
H5SB H 0.8406 0.6599 0.0173 0.087 Uiso 1 1 calc R . .
H5SC H 0.8814 0.6122 0.0572 0.087 Uiso 1 1 calc R . .
C6 C 0.4135(6) 0.3985(4) 0.1304(5) 0.056(3) Uani 1 1 d . . .
H6A H 0.4475 0.3665 0.1383 0.083 Uiso 1 1 calc R . .
H6B H 0.4097 0.4050 0.0864 0.083 Uiso 1 1 calc R . .
H6C H 0.3609 0.3913 0.1466 0.083 Uiso 1 1 calc R . .
C6S C 0.7411(7) 0.5789(5) -0.0016(5) 0.070(3) Uani 1 1 d . . .
H6SA H 0.6954 0.5550 0.0051 0.104 Uiso 1 1 calc R . .
H6SB H 0.7855 0.5564 -0.0156 0.104 Uiso 1 1 calc R . .
H6SC H 0.7281 0.6067 -0.0326 0.104 Uiso 1 1 calc R . .
C7 C 0.4718(5) 0.5594(3) 0.2804(4) 0.0388(18) Uani 1 1 d . . .
H7A H 0.5194 0.5595 0.3059 0.058 Uiso 1 1 calc R . .
H7B H 0.4291 0.5406 0.3021 0.058 Uiso 1 1 calc R . .
H7C H 0.4562 0.5976 0.2713 0.058 Uiso 1 1 calc R . .
C7S C 0.0411(6) 0.5895(5) 0.2426(6) 0.072(3) Uani 1 1 d . A .
H7SA H 0.0782 0.5707 0.2179 0.086 Uiso 1 1 calc R . .
C8 C 0.4702(7) 0.5859(8) 0.0545(6) 0.119(6) Uani 1 1 d . . .
H8A H 0.5210 0.6005 0.0411 0.178 Uiso 1 1 calc R . .
H8B H 0.4338 0.6167 0.0615 0.178 Uiso 1 1 calc R . .
H8C H 0.4484 0.5613 0.0231 0.178 Uiso 1 1 calc R . .
C8S C -0.0932(8) 0.6043(6) 0.2612(8) 0.102(5) Uani 1 1 d . A .
H8SA H -0.0724 0.6305 0.2915 0.153 Uiso 1 1 calc R . .
H8SB H -0.1209 0.5742 0.2819 0.153 Uiso 1 1 calc R . .
H8SC H -0.1299 0.6237 0.2338 0.153 Uiso 1 1 calc R . .
C9S C -0.0560(9) 0.5496(7) 0.1750(7) 0.120(6) Uani 1 1 d . A 1
H9SA H -0.0173 0.5520 0.1422 0.180 Uiso 1 1 calc R A 1
H9SB H -0.1067 0.5641 0.1605 0.180 Uiso 1 1 calc R A 1
H9SC H -0.0622 0.5108 0.1873 0.180 Uiso 1 1 calc R A 1
C12 C 0.6056(5) 0.4539(4) 0.1028(4) 0.047(2) Uani 1 1 d . . .
H12A H 0.6400 0.4749 0.0756 0.070 Uiso 1 1 calc R . .
H12B H 0.5520 0.4534 0.0859 0.070 Uiso 1 1 calc R . .
H12C H 0.6251 0.4158 0.1065 0.070 Uiso 1 1 calc R . .
C14 C 0.6213(8) 0.2578(5) 0.2448(7) 0.111(6) Uani 1 1 d . . .
H14A H 0.6547 0.2248 0.2420 0.167 Uiso 1 1 calc R . .
H14B H 0.6028 0.2683 0.2040 0.167 Uiso 1 1 calc R . .
H14C H 0.5760 0.2498 0.2707 0.167 Uiso 1 1 calc R . .
C18 C 0.6845(5) 0.5932(4) 0.2781(4) 0.052(2) Uani 1 1 d . . .
H18A H 0.7376 0.6085 0.2739 0.078 Uiso 1 1 calc R . .
H18B H 0.6820 0.5707 0.3152 0.078 Uiso 1 1 calc R . .
H18C H 0.6463 0.6235 0.2806 0.078 Uiso 1 1 calc R . .
C20 C 0.8440(7) 0.3016(4) 0.2090(4) 0.063(3) Uani 1 1 d . . .
H20A H 0.8585 0.2629 0.2169 0.094 Uiso 1 1 calc R . .
H20B H 0.8872 0.3203 0.1880 0.094 Uiso 1 1 calc R . .
H20C H 0.7965 0.3027 0.1833 0.094 Uiso 1 1 calc R . .
C21 C 0.9314(6) 0.4593(5) 0.3514(5) 0.065(3) Uani 1 1 d . . .
H21A H 0.9598 0.4512 0.3895 0.098 Uiso 1 1 calc R . .
H21B H 0.9113 0.4974 0.3526 0.098 Uiso 1 1 calc R . .
H21C H 0.9673 0.4552 0.3170 0.098 Uiso 1 1 calc R . .
C29 C 0.9155(5) 0.3015(4) 0.5214(4) 0.049(2) Uani 1 1 d . . .
H29A H 0.9370 0.3209 0.4860 0.074 Uiso 1 1 calc R . .
H29B H 0.9266 0.2618 0.5181 0.074 Uiso 1 1 calc R . .
H29C H 0.9401 0.3160 0.5587 0.074 Uiso 1 1 calc R . .
C33 C 0.0578(6) 0.5604(5) 0.4102(6) 0.074(3) Uani 1 1 d . . .
H33A H 0.0602 0.5287 0.3824 0.111 Uiso 1 1 calc R . .
H33B H 0.0131 0.5841 0.3989 0.111 Uiso 1 1 calc R . .
H33C H 0.0511 0.5471 0.4520 0.111 Uiso 1 1 calc R . .
C34 C 0.3481(5) 0.6303(4) 0.3855(4) 0.045(2) Uani 1 1 d . . .
H34A H 0.3808 0.6433 0.4197 0.067 Uiso 1 1 calc R . .
H34B H 0.3641 0.6492 0.3481 0.067 Uiso 1 1 calc R . .
H34C H 0.3548 0.5903 0.3806 0.067 Uiso 1 1 calc R . .
C35 C 0.0906(6) 0.7340(4) 0.3264(4) 0.056(2) Uani 1 1 d . . .
H35A H 0.0829 0.7670 0.3517 0.084 Uiso 1 1 calc R . .
H35B H 0.0438 0.7104 0.3285 0.084 Uiso 1 1 calc R . .
H35C H 0.0994 0.7452 0.2841 0.084 Uiso 1 1 calc R . .
O4S O 1.0053(7) 0.8495(4) 0.0198(4) 0.093(3) Uani 1 1 d . B .
O9S O 1.1185(5) 0.7944(4) -0.0511(4) 0.102(3) Uani 1 1 d . B .
H9SD H 1.1660 0.7835 -0.0502 0.122 Uiso 1 1 d R . .
O5S O 1.1347(4) 0.7958(3) 0.0832(3) 0.071(2) Uani 1 1 d . B .
O8S O 0.9787(4) 0.7477(3) 0.0949(3) 0.0616(18) Uani 1 1 d . B .
H8SD H 0.9363 0.7653 0.1014 0.074 Uiso 1 1 d R . .
Mg3 Mg 1.04745(19) 0.77201(15) 0.02072(16) 0.0567(8) Uani 1 1 d . . .
N4S N 1.0044(5) 0.9393(3) 0.0543(4) 0.062(2) Uani 1 1 d . B .
N7S N 1.1839(5) 0.8280(4) 0.1718(4) 0.063(2) Uani 1 1 d . B .
C10S C 0.9720(7) 0.8912(5) 0.0336(5) 0.070(3) Uani 1 1 d . . .
H10D H 0.9162 0.8908 0.0297 0.084 Uiso 1 1 calc R B .
C11S C 0.9548(8) 0.9827(5) 0.0767(6) 0.078(3) Uani 1 1 d . . .
H11A H 0.9006 0.9765 0.0625 0.118 Uiso 1 1 calc R B .
H11B H 0.9736 1.0184 0.0614 0.118 Uiso 1 1 calc R . .
H11C H 0.9563 0.9827 0.1213 0.118 Uiso 1 1 calc R . .
C12S C 1.0900(6) 0.9434(5) 0.0612(5) 0.075(3) Uani 1 1 d . . .
H12D H 1.1153 0.9157 0.0353 0.112 Uiso 1 1 calc R B .
H12E H 1.1048 0.9368 0.1038 0.112 Uiso 1 1 calc R . .
H12F H 1.1072 0.9805 0.0491 0.112 Uiso 1 1 calc R . .
C13S C 1.1257(7) 0.8119(5) 0.1355(6) 0.067(3) Uani 1 1 d . . .
H13A H 1.0736 0.8129 0.1510 0.081 Uiso 1 1 calc R B .
C14S C 1.2655(7) 0.8263(5) 0.1506(7) 0.086(4) Uani 1 1 d . . .
H14D H 1.2696 0.8465 0.1120 0.129 Uiso 1 1 calc R B .
H14E H 1.2815 0.7877 0.1444 0.129 Uiso 1 1 calc R . .
H14F H 1.3001 0.8435 0.1811 0.129 Uiso 1 1 calc R . .
C15S C 1.1699(7) 0.8466(4) 0.2340(5) 0.067(3) Uani 1 1 d . . .
H15A H 1.1142 0.8413 0.2440 0.101 Uiso 1 1 calc R B .
H15B H 1.1834 0.8859 0.2376 0.101 Uiso 1 1 calc R . .
H15C H 1.2026 0.8250 0.2623 0.101 Uiso 1 1 calc R . .
C101 C 1.0923(11) 0.8263(8) -0.1052(7) 0.132(6) Uani 1 1 d . . .
H10E H 1.1255 0.8168 -0.1400 0.198 Uiso 1 1 calc R B .
H10F H 1.0969 0.8660 -0.0967 0.198 Uiso 1 1 calc R . .
H10G H 1.0374 0.8172 -0.1147 0.198 Uiso 1 1 calc R . .
C100 C 0.9984(10) 0.7014(8) 0.1347(9) 0.154(9) Uani 1 1 d . . .
H10X H 1.0150 0.7154 0.1746 0.230 Uiso 1 1 calc R B .
H10Y H 1.0413 0.6799 0.1167 0.230 Uiso 1 1 calc R . .
H10Z H 0.9520 0.6776 0.1394 0.230 Uiso 1 1 calc R . .
O6S O 1.1044(15) 0.6985(9) 0.0203(10) 0.083(4) Uani 0.485(10) 1 d PGU B 1
N8S' N 1.1452(9) 0.6117(7) -0.0121(6) 0.072(4) Uani 0.485(10) 1 d PG B 1
C16' C 1.1177(11) 0.6650(7) -0.0188(7) 0.116(9) Uani 0.485(10) 1 d PG B 1
H16A H 1.1079 0.6768 -0.0595 0.139 Uiso 0.485(10) 1 calc PR B 1
C18' C 1.1691(17) 0.5802(10) -0.0659(8) 0.136(11) Uani 0.485(10) 1 d PG B 1
H18D H 1.1871 0.5433 -0.0534 0.204 Uiso 0.485(10) 1 calc PR B 1
H18E H 1.2121 0.5998 -0.0864 0.204 Uiso 0.485(10) 1 calc PR B 1
H18F H 1.1242 0.5766 -0.0940 0.204 Uiso 0.485(10) 1 calc PR B 1
C17' C 1.162(2) 0.5902(11) 0.0479(7) 0.190(17) Uani 0.485(10) 1 d PG B 1
H17A H 1.1808 0.5520 0.0447 0.285 Uiso 0.485(10) 1 calc PR B 1
H17B H 1.1137 0.5910 0.0722 0.285 Uiso 0.485(10) 1 calc PR B 1
H17C H 1.2023 0.6131 0.0677 0.285 Uiso 0.485(10) 1 calc PR B 1
O6S' O 1.0910(13) 0.6947(10) 0.0124(9) 0.083(4) Uani 0.515(10) 1 d PG B 2
N8S N 1.1915(8) 0.6317(6) -0.0049(5) 0.072(4) Uani 0.515(10) 1 d PGU B 2
C16S C 1.1507(11) 0.6714(8) 0.0270(7) 0.116(9) Uani 0.515(10) 1 d PGU B 2
H16B H 1.1725 0.6816 0.0654 0.139 Uiso 0.515(10) 1 calc PR B 2
C18S C 1.2565(13) 0.6020(12) 0.0247(8) 0.136(11) Uani 0.515(10) 1 d PGU B 2
H18G H 1.2792 0.5754 -0.0039 0.204 Uiso 0.515(10) 1 calc PR B 2
H18H H 1.2368 0.5822 0.0605 0.204 Uiso 0.515(10) 1 calc PR B 2
H18I H 1.2971 0.6285 0.0375 0.204 Uiso 0.515(10) 1 calc PR B 2
C17S C 1.1628(17) 0.6135(14) -0.0636(10) 0.190(17) Uani 0.515(10) 1 d PGU B 2
H17D H 1.1984 0.5854 -0.0800 0.285 Uiso 0.515(10) 1 calc PR B 2
H17E H 1.1604 0.6452 -0.0915 0.285 Uiso 0.515(10) 1 calc PR B 2
H17F H 1.1100 0.5976 -0.0591 0.285 Uiso 0.515(10) 1 calc PR B 2
O7S O 0.9628(17) 0.7562(12) -0.0435(12) 0.045(8) Uiso 0.30(2) 1 d P B 1
H7S H 0.9141 0.7604 -0.0388 0.054 Uiso 0.30(2) 1 d PR B 1
C102 C 0.9617(14) 0.6983(5) -0.0750(6) 0.038(8) Uiso 0.30(2) 1 d P B 1
H10A H 0.9079 0.6897 -0.0887 0.057 Uiso 0.30(2) 1 calc PR B 1
H10B H 0.9795 0.6700 -0.0460 0.057 Uiso 0.30(2) 1 calc PR B 1
H10J H 0.9968 0.6988 -0.1102 0.057 Uiso 0.30(2) 1 calc PR B 1
O7SA O 0.9599(9) 0.7428(5) -0.0355(6) 0.061(5) Uiso 0.70(2) 1 d PR B 2
H7SB H 0.9220 0.7279 -0.0173 0.074 Uiso 0.70(2) 1 d PR B 2
H7SC H 0.9644 0.7428 -0.0732 0.074 Uiso 0.70(2) 1 d PR B 2

loop_
_atom_site_aniso_label
_atom_site_aniso_U_11
_atom_site_aniso_U_22
_atom_site_aniso_U_33
_atom_site_aniso_U_23
_atom_site_aniso_U_13
_atom_site_aniso_U_12
Mo1 0.0375(4) 0.0345(4) 0.0473(4) -0.0007(3) -0.0154(3) 0.0010(3)
Mo2 0.0403(4) 0.0348(4) 0.0485(4) -0.0028(3) -0.0127(3) 0.0010(3)
Mo3 0.0339(4) 0.0283(4) 0.0475(4) -0.0028(3) -0.0101(3) -0.0014(3)
Mo4 0.0334(4) 0.0270(3) 0.0478(4) -0.0026(3) -0.0089(3) -0.0010(3)
Mo5 0.0357(4) 0.0340(4) 0.0460(4) -0.0005(3) -0.0071(3) -0.0028(3)
Mo6 0.0347(4) 0.0411(4) 0.0475(4) 0.0014(3) -0.0070(3) -0.0008(3)
Mo7 0.0375(4) 0.0319(4) 0.0489(4) -0.0042(3) -0.0059(3) 0.0049(3)
Mo8 0.0363(4) 0.0287(4) 0.0496(4) -0.0035(3) -0.0052(3) 0.0031(3)
Mo9 0.0328(4) 0.0318(4) 0.0489(4) -0.0015(3) -0.0082(3) -0.0027(3)
Mo10 0.0345(4) 0.0315(4) 0.0476(4) -0.0021(3) -0.0081(3) -0.0032(3)
Mo11 0.0416(4) 0.0321(4) 0.0521(5) -0.0003(3) -0.0038(3) 0.0009(3)
Mg1 0.0435(15) 0.0305(14) 0.0414(15) -0.0002(12) -0.0074(12) -0.0007(12)
Mg2 0.0436(16) 0.0356(15) 0.0516(17) -0.0006(13) -0.0123(13) -0.0022(12)
O1 0.039(3) 0.031(3) 0.060(4) 0.001(3) -0.014(3) 0.002(2)
O1S 0.051(4) 0.036(3) 0.055(4) 0.004(3) -0.007(3) -0.005(3)
O2 0.044(3) 0.037(3) 0.043(3) -0.001(3) -0.011(3) 0.002(3)
O2S 0.044(3) 0.041(3) 0.051(4) 0.003(3) -0.007(3) -0.001(3)
O3 0.057(4) 0.029(3) 0.053(4) 0.000(3) -0.012(3) -0.003(3)
O3S 0.054(4) 0.056(4) 0.066(4) 0.008(3) -0.024(3) -0.005(3)
O4 0.046(4) 0.053(4) 0.061(4) -0.003(3) -0.022(3) -0.002(3)
O5 0.045(3) 0.034(3) 0.053(4) 0.007(3) -0.003(3) 0.007(3)
O6 0.047(3) 0.034(3) 0.049(3) -0.008(3) -0.021(3) 0.003(3)
O7 0.044(3) 0.022(3) 0.040(3) -0.003(2) -0.006(2) -0.002(2)
O8 0.050(3) 0.042(3) 0.038(3) 0.000(3) -0.005(3) 0.006(3)
O9 0.042(3) 0.036(3) 0.042(3) -0.008(2) -0.012(3) 0.000(2)
O10 0.032(3) 0.031(3) 0.043(3) -0.001(2) -0.010(2) -0.004(2)
O11 0.042(3) 0.029(3) 0.051(3) -0.002(2) -0.015(3) 0.003(2)
O12 0.041(3) 0.029(3) 0.047(3) -0.006(2) -0.004(3) -0.001(2)
O13 0.036(3) 0.029(3) 0.058(4) -0.002(3) -0.007(3) 0.001(2)
O14 0.042(3) 0.030(3) 0.054(4) -0.007(3) -0.014(3) 0.002(2)
O15 0.042(3) 0.029(3) 0.044(3) -0.002(2) -0.012(2) 0.000(2)
O16 0.042(3) 0.037(3) 0.042(3) 0.001(3) -0.010(3) -0.002(2)
O17 0.041(3) 0.038(3) 0.047(3) 0.000(3) -0.010(3) -0.004(3)
O18 0.048(4) 0.048(4) 0.057(4) -0.010(3) -0.014(3) 0.005(3)
O19 0.048(3) 0.030(3) 0.044(3) -0.002(2) -0.004(3) -0.008(2)
O20 0.042(3) 0.046(3) 0.052(4) 0.005(3) -0.004(3) -0.003(3)
O21 0.048(3) 0.043(3) 0.039(3) -0.003(3) 0.000(3) 0.006(3)
O22 0.032(3) 0.042(3) 0.055(4) 0.003(3) -0.011(3) -0.009(2)
O23 0.051(4) 0.062(4) 0.050(4) 0.003(3) -0.008(3) -0.002(3)
O24 0.034(3) 0.037(3) 0.052(3) -0.003(3) -0.012(3) 0.007(2)
O25 0.041(3) 0.028(3) 0.051(3) -0.003(2) -0.005(3) 0.003(2)
O26 0.050(4) 0.044(4) 0.054(4) -0.007(3) -0.005(3) 0.008(3)
O27 0.042(3) 0.038(3) 0.060(4) -0.001(3) -0.002(3) 0.010(3)
O28 0.040(3) 0.028(3) 0.057(4) -0.005(3) 0.000(3) -0.002(2)
O29 0.028(3) 0.033(3) 0.039(3) 0.002(2) -0.008(2) 0.000(2)
O30 0.027(3) 0.042(3) 0.045(3) -0.007(3) -0.006(2) -0.001(2)
O31 0.046(3) 0.039(3) 0.047(3) -0.001(3) -0.016(3) -0.004(3)
O32 0.043(3) 0.034(3) 0.046(3) 0.000(3) -0.010(3) -0.005(2)
O33 0.047(3) 0.031(3) 0.062(4) -0.002(3) -0.009(3) 0.000(3)
O34 0.037(3) 0.050(4) 0.050(3) 0.003(3) -0.012(3) -0.011(3)
O35 0.042(3) 0.031(3) 0.048(3) -0.002(2) 0.001(3) 0.000(2)
O36 0.040(3) 0.038(3) 0.055(4) -0.003(3) -0.011(3) 0.007(3)
O37 0.050(4) 0.046(4) 0.066(4) -0.009(3) 0.003(3) -0.007(3)
O38 0.052(4) 0.033(3) 0.064(4) 0.002(3) -0.004(3) 0.008(3)
N1S 0.038(4) 0.044(4) 0.060(5) 0.000(4) 0.005(3) -0.006(3)
N2S 0.051(4) 0.041(4) 0.049(4) 0.000(3) -0.011(4) 0.004(3)
N3S 0.041(5) 0.094(7) 0.091(7) 0.004(6) -0.025(5) -0.013(5)
C1S 0.033(4) 0.045(5) 0.059(6) -0.002(4) -0.003(4) -0.008(4)
C2S 0.087(8) 0.066(7) 0.082(8) 0.004(6) 0.033(7) 0.016(6)
C3 0.087(7) 0.035(5) 0.053(6) -0.010(4) -0.005(5) -0.018(5)
C3S 0.037(5) 0.045(6) 0.103(9) 0.023(5) -0.003(5) 0.003(4)
C4S 0.053(5) 0.040(5) 0.042(5) -0.004(4) -0.009(4) 0.003(4)
C5 0.067(6) 0.041(5) 0.065(6) 0.010(5) 0.010(5) 0.010(5)
C5S 0.052(6) 0.056(6) 0.067(6) 0.005(5) -0.001(5) 0.008(5)
C6 0.060(6) 0.033(5) 0.074(7) -0.019(4) -0.025(5) -0.005(4)
C6S 0.077(7) 0.072(7) 0.060(6) -0.027(6) 0.009(6) 0.008(6)
C7 0.034(4) 0.037(4) 0.046(5) -0.001(4) 0.000(4) -0.005(3)
C7S 0.047(6) 0.084(9) 0.084(8) 0.004(7) -0.007(6) -0.010(6)
C8 0.059(7) 0.221(19) 0.075(9) 0.075(11) -0.009(7) -0.023(9)
C8S 0.073(9) 0.073(9) 0.160(15) 0.030(9) -0.009(9) 0.008(7)
C9S 0.112(12) 0.140(14) 0.107(11) 0.044(10) -0.063(10) -0.057(11)
C12 0.051(5) 0.042(5) 0.047(5) -0.013(4) -0.015(4) -0.001(4)
C14 0.113(11) 0.049(7) 0.169(15) -0.040(8) -0.086(11) 0.012(7)
C18 0.048(5) 0.059(6) 0.049(5) -0.014(5) -0.010(4) -0.001(4)
C20 0.076(7) 0.066(7) 0.046(6) -0.009(5) 0.004(5) 0.008(6)
C21 0.056(6) 0.080(8) 0.059(6) 0.012(6) -0.013(5) -0.027(5)
C29 0.041(5) 0.056(6) 0.051(5) 0.004(4) -0.008(4) 0.012(4)
C33 0.054(6) 0.081(8) 0.087(8) 0.001(7) -0.017(6) -0.020(6)
C34 0.035(4) 0.040(5) 0.059(6) 0.001(4) -0.002(4) 0.002(4)
C35 0.063(6) 0.052(6) 0.054(6) 0.000(5) -0.016(5) 0.014(5)
O4S 0.155(9) 0.060(5) 0.064(5) 0.001(4) 0.004(5) 0.014(6)
O9S 0.085(6) 0.138(9) 0.083(6) 0.025(6) 0.013(5) -0.006(6)
O5S 0.067(5) 0.094(6) 0.050(4) -0.005(4) -0.004(4) -0.013(4)
O8S 0.048(4) 0.073(5) 0.064(4) 0.011(4) -0.002(3) 0.000(3)
Mg3 0.0489(18) 0.064(2) 0.057(2) -0.0020(16) -0.0018(15) 0.0049(16)
N4S 0.070(6) 0.046(5) 0.070(6) -0.005(4) -0.021(5) -0.005(4)
N7S 0.045(5) 0.062(5) 0.081(6) 0.000(5) -0.015(4) 0.000(4)
C10S 0.058(7) 0.081(9) 0.071(8) 0.009(6) -0.020(6) -0.016(6)
C11S 0.093(9) 0.058(7) 0.084(9) 0.004(6) 0.005(7) 0.005(6)
C12S 0.062(7) 0.096(9) 0.066(7) 0.016(6) -0.029(6) -0.033(6)
C13S 0.061(7) 0.061(7) 0.079(8) 0.018(6) -0.007(6) 0.007(5)
C14S 0.063(7) 0.071(8) 0.124(11) -0.005(8) -0.011(7) -0.006(6)
C15S 0.084(8) 0.054(6) 0.064(7) -0.001(5) -0.007(6) 0.017(6)
C101 0.160(17) 0.148(16) 0.088(11) 0.045(11) 0.001(11) 0.016(13)
C100 0.101(12) 0.19(2) 0.170(18) 0.106(16) 0.010(12) 0.021(13)
O6S 0.063(8) 0.092(7) 0.094(7) -0.015(6) -0.024(6) 0.041(6)
N8S' 0.065(11) 0.097(12) 0.054(7) 0.010(8) 0.016(9) 0.013(9)
C16' 0.100(14) 0.20(2) 0.044(9) -0.032(12) -0.023(9) 0.086(16)
C18' 0.15(2) 0.22(3) 0.042(10) -0.013(13) -0.004(12) 0.10(2)
C17' 0.19(3) 0.25(4) 0.13(2) -0.07(2) -0.02(2) 0.14(3)
O6S' 0.063(8) 0.092(7) 0.094(7) -0.015(6) -0.024(6) 0.041(6)
N8S 0.065(11) 0.097(12) 0.054(7) 0.010(8) 0.016(9) 0.013(9)
C16S 0.100(14) 0.20(2) 0.044(9) -0.032(12) -0.023(9) 0.086(16)
C18S 0.15(2) 0.22(3) 0.042(10) -0.013(13) -0.004(12) 0.10(2)
C17S 0.19(3) 0.25(4) 0.13(2) -0.07(2) -0.02(2) 0.14(3)

loop_
_atom_type_symbol
_atom_type_description
_atom_type_scat_dispersion_real
_atom_type_scat_dispersion_imag
_atom_type_scat_source
O O 0.0106 0.0060 'International Tables Vol C Tables 4.2.6.8 and 6.1.1.4'
Mg Mg 0.0486 0.0363 'International Tables Vol C Tables 4.2.6.8 and 6.1.1.4'
Mo Mo -1.6832 0.6857 'International Tables Vol C Tables 4.2.6.8 and 6.1.1.4'
C C 0.0033 0.0016 'International Tables Vol C Tables 4.2.6.8 and 6.1.1.4'
N N 0.0061 0.0033 'International Tables Vol C Tables 4.2.6.8 and 6.1.1.4'
H H 0.0000 0.0000 'International Tables Vol C Tables 4.2.6.8 and 6.1.1.4'

loop_
_geom_angle_atom_site_label_1
_geom_angle_atom_site_label_2
_geom_angle_atom_site_label_3
_geom_angle
_geom_angle_site_symmetry_1
_geom_angle_site_symmetry_3
O4 Mo1 O1 109.9(3) . .
O4 Mo1 O2 110.4(3) . .
O1 Mo1 O2 91.2(2) . .
O4 Mo1 O3 106.6(3) . .
O1 Mo1 O3 85.7(2) . .
O2 Mo1 O3 141.6(2) . .
O4 Mo1 O5 104.9(3) . .
O1 Mo1 O5 143.4(2) . .
O2 Mo1 O5 87.1(2) . .
O3 Mo1 O5 73.6(2) . .
O4 Mo1 Mo2 102.3(2) . .
O1 Mo1 Mo2 48.15(18) . .
O2 Mo1 Mo2 48.03(16) . .
O3 Mo1 Mo2 131.85(17) . .
O5 Mo1 Mo2 133.60(17) . .
O4 Mo1 Mg2 102.2(2) . .
O1 Mo1 Mg2 121.23(19) . .
O2 Mo1 Mg2 121.71(17) . .
O3 Mo1 Mg2 37.60(17) . .
O5 Mo1 Mg2 37.34(17) . .
Mo2 Mo1 Mg2 155.52(6) . .
O18 Mo2 O2 108.8(3) . .
O18 Mo2 O1 108.5(3) . .
O2 Mo2 O1 91.9(2) . .
O18 Mo2 O8 94.0(3) . .
O2 Mo2 O8 87.8(2) . .
O1 Mo2 O8 156.3(2) . .
O18 Mo2 O6 91.1(2) . .
O2 Mo2 O6 159.7(2) . .
O1 Mo2 O6 85.2(2) . .
O8 Mo2 O6 87.0(2) . .
O18 Mo2 O7 156.7(2) . .
O2 Mo2 O7 89.9(2) . .
O1 Mo2 O7 83.9(2) . .
O8 Mo2 O7 72.4(2) . .
O6 Mo2 O7 69.85(18) . .
O18 Mo2 Mo1 99.9(2) . .
O2 Mo2 Mo1 48.88(17) . .
O1 Mo2 Mo1 48.01(16) . .
O8 Mo2 Mo1 136.66(16) . .
O6 Mo2 Mo1 133.09(17) . .
O7 Mo2 Mo1 102.96(13) . .
O18 Mo2 Mg1 125.9(2) . .
O2 Mo2 Mg1 87.14(17) . .
O1 Mo2 Mg1 122.73(17) . .
O8 Mo2 Mg1 33.57(16) . .
O6 Mo2 Mg1 77.74(16) . .
O7 Mo2 Mg1 38.84(14) . .
Mo1 Mo2 Mg1 126.30(6) . .
O11 Mo3 O9 105.0(3) . .
O11 Mo3 O10 104.4(2) . .
O9 Mo3 O10 93.0(2) . .
O11 Mo3 O6 100.4(3) . .
O9 Mo3 O6 90.0(2) . .
O10 Mo3 O6 153.3(2) . .
O11 Mo3 O7 90.6(2) . .
O9 Mo3 O7 161.0(2) . .
O10 Mo3 O7 93.6(2) . .
O6 Mo3 O7 76.3(2) . .
O11 Mo3 O12 165.0(2) . .
O9 Mo3 O12 90.0(2) . .
O10 Mo3 O12 74.0(2) . .
O6 Mo3 O12 79.5(2) . .
O7 Mo3 O12 74.80(19) . .
O11 Mo3 Mo4 95.49(18) . .
O9 Mo3 Mo4 48.21(15) . .
O10 Mo3 Mo4 49.05(15) . .
O6 Mo3 Mo4 137.96(16) . .
O7 Mo3 Mo4 142.48(14) . .
O12 Mo3 Mo4 94.37(13) . .
O11 Mo3 Mg1 126.78(19) . .
O9 Mo3 Mg1 128.06(18) . .
O10 Mo3 Mg1 79.49(16) . .
O6 Mo3 Mg1 77.83(17) . .
O7 Mo3 Mg1 36.68(15) . .
O12 Mo3 Mg1 38.35(13) . .
Mo4 Mo3 Mg1 121.47(5) . .
O13 Mo4 O9 105.6(3) . .
O13 Mo4 O10 105.8(2) . .
O9 Mo4 O10 93.2(2) . .
O13 Mo4 O14 95.9(2) . .
O9 Mo4 O14 89.8(2) . .
O10 Mo4 O14 156.3(2) . .
O13 Mo4 O15 95.4(2) . .
O9 Mo4 O15 155.8(2) . .
O10 Mo4 O15 92.4(2) . .
O14 Mo4 O15 76.0(2) . .
O13 Mo4 O16 168.8(2) . .
O9 Mo4 O16 85.3(2) . .
O10 Mo4 O16 75.6(2) . .
O14 Mo4 O16 81.3(2) . .
O15 Mo4 O16 73.4(2) . .
O13 Mo4 Mo3 97.04(18) . .
O9 Mo4 Mo3 48.37(16) . .
O10 Mo4 Mo3 49.10(14) . .
O14 Mo4 Mo3 138.13(15) . .
O15 Mo4 Mo3 141.44(14) . .
O16 Mo4 Mo3 92.17(14) . .
O20 Mo5 O17 107.5(3) . .
O20 Mo5 O16 105.8(3) . .
O17 Mo5 O16 93.2(2) . .
O20 Mo5 O19 99.5(3) . .
O17 Mo5 O19 90.0(2) . .
O16 Mo5 O19 152.2(2) . .
O20 Mo5 O12 95.6(3) . .
O17 Mo5 O12 155.4(2) . .
O16 Mo5 O12 88.3(2) . .
O19 Mo5 O12 77.9(2) . .
O20 Mo5 O10 167.1(2) . .
O17 Mo5 O10 85.3(2) . .
O16 Mo5 O10 74.0(2) . .
O19 Mo5 O10 78.8(2) . .
O12 Mo5 O10 71.5(2) . .
O20 Mo5 Mo6 99.3(2) . .
O17 Mo5 Mo6 48.19(17) . .
O16 Mo5 Mo6 48.80(15) . .
O19 Mo5 Mo6 137.69(16) . .
O12 Mo5 Mo6 136.91(15) . .
O10 Mo5 Mo6 90.13(13) . .
O20 Mo5 Mg1 91.5(2) . .
O17 Mo5 Mg1 127.69(18) . .
O16 Mo5 Mg1 128.46(16) . .
O19 Mo5 Mg1 38.17(16) . .
O12 Mo5 Mg1 41.17(15) . .
O10 Mo5 Mg1 79.21(13) . .
Mo6 Mo5 Mg1 169.12(6) . .
O23 Mo6 O17 105.7(3) . .
O23 Mo6 O16 110.2(3) . .
O17 Mo6 O16 94.0(2) . .
O23 Mo6 O22 99.0(3) . .
O17 Mo6 O22 82.3(2) . .
O16 Mo6 O22 150.5(2) . .
O23 Mo6 O21 88.0(3) . .
O17 Mo6 O21 164.0(2) . .
O16 Mo6 O21 89.0(2) . .
O22 Mo6 O21 87.3(2) . .
O23 Mo6 O15 158.2(3) . .
O17 Mo6 O15 93.8(2) . .
O16 Mo6 O15 77.5(2) . .
O22 Mo6 O15 73.5(2) . .
O21 Mo6 O15 71.5(2) . .
O23 Mo6 Mo5 101.3(2) . .
O17 Mo6 Mo5 48.02(16) . .
O16 Mo6 Mo5 49.81(16) . .
O22 Mo6 Mo5 129.75(16) . .
O21 Mo6 Mo5 138.61(16) . .
O15 Mo6 Mo5 99.09(14) . .
O26 Mo7 O24 110.4(3) . .
O26 Mo7 O25 103.7(3) . .
O24 Mo7 O25 93.6(2) . .
O26 Mo7 O14 97.9(3) . .
O24 Mo7 O14 150.6(2) . .
O25 Mo7 O14 87.3(2) . .
O26 Mo7 O21 87.7(3) . .
O24 Mo7 O21 87.5(2) . .
O25 Mo7 O21 167.3(2) . .
O14 Mo7 O21 85.6(2) . .
O26 Mo7 O15 158.4(3) . .
O24 Mo7 O15 77.3(2) . .
O25 Mo7 O15 95.7(2) . .
O14 Mo7 O15 73.4(2) . .
O21 Mo7 O15 72.2(2) . .
O26 Mo7 Mo8 101.1(2) . .
O24 Mo7 Mo8 48.92(18) . .
O25 Mo7 Mo8 47.89(16) . .
O14 Mo7 Mo8 134.29(17) . .
O21 Mo7 Mo8 136.06(16) . .
O15 Mo7 Mo8 98.94(14) . .
O27 Mo8 O25 108.3(3) . .
O27 Mo8 O24 101.6(3) . .
O25 Mo8 O24 93.5(2) . .
O27 Mo8 O28 99.0(3) . .
O25 Mo8 O28 93.8(2) . .
O24 Mo8 O28 154.7(2) . .
O27 Mo8 O30 93.5(3) . .
O25 Mo8 O30 157.3(2) . .
O24 Mo8 O30 88.2(2) . .
O28 Mo8 O30 75.9(2) . .
O27 Mo8 O29 166.7(2) . .
O25 Mo8 O29 85.0(2) . .
O24 Mo8 O29 76.4(2) . .
O28 Mo8 O29 80.1(2) . .
O30 Mo8 O29 73.36(19) . .
O27 Mo8 Mo7 97.9(2) . .
O25 Mo8 Mo7 48.85(17) . .
O24 Mo8 Mo7 47.88(16) . .
O28 Mo8 Mo7 142.37(16) . .
O30 Mo8 Mo7 136.02(15) . .
O29 Mo8 Mo7 90.49(13) . .
O32 Mo9 O31 104.9(3) . .
O32 Mo9 O29 106.4(2) . .
O31 Mo9 O29 93.0(2) . .
O32 Mo9 O22 100.4(3) . .
O31 Mo9 O22 87.6(2) . .
O29 Mo9 O22 152.1(2) . .
O32 Mo9 O15 94.2(2) . .
O31 Mo9 O15 157.4(2) . .
O29 Mo9 O15 93.0(2) . .
O22 Mo9 O15 77.1(2) . .
O32 Mo9 O24 165.6(2) . .
O31 Mo9 O24 89.3(2) . .
O29 Mo9 O24 74.7(2) . .
O22 Mo9 O24 77.4(2) . .
O15 Mo9 O24 71.39(19) . .
O32 Mo9 Mo10 97.6(2) . .
O31 Mo9 Mo10 47.14(18) . .
O29 Mo9 Mo10 49.74(15) . .
O22 Mo9 Mo10 134.34(15) . .
O15 Mo9 Mo10 142.72(15) . .
O24 Mo9 Mo10 93.88(14) . .
O33 Mo10 O31 106.9(3) . .
O33 Mo10 O34 99.3(3) . 3_666
O31 Mo10 O34 87.6(2) . 3_666
O33 Mo10 O29 102.5(2) . .
O31 Mo10 O29 93.5(2) . .
O34 Mo10 O29 156.8(2) 3_666 .
O33 Mo10 O35 93.0(3) . 3_666
O31 Mo10 O35 157.0(2) . 3_666
O34 Mo10 O35 77.8(2) 3_666 3_666
O29 Mo10 O35 93.2(2) . 3_666
O33 Mo10 O30 164.5(3) . .
O31 Mo10 O30 88.4(2) . .
O34 Mo10 O30 82.8(2) 3_666 .
O29 Mo10 O30 74.05(19) . .
O35 Mo10 O30 72.3(2) 3_666 .
O33 Mo10 Mo9 96.2(2) . .
O31 Mo10 Mo9 48.35(16) . .
O34 Mo10 Mo9 135.87(17) 3_666 .
O29 Mo10 Mo9 49.01(15) . .
O35 Mo10 Mo9 142.22(15) 3_666 .
O30 Mo10 Mo9 92.68(14) . .
O33 Mo10 Mg2 93.2(2) . 3_666
O31 Mo10 Mg2 123.77(17) . 3_666
O34 Mo10 Mg2 36.80(18) 3_666 3_666
O29 Mo10 Mg2 133.15(16) . 3_666
O35 Mo10 Mg2 41.54(16) 3_666 3_666
O30 Mo10 Mg2 79.25(14) . 3_666
Mo9 Mo10 Mg2 169.37(6) . 3_666
O38 Mo11 O37 105.2(3) . .
O38 Mo11 O28 101.5(3) . .
O37 Mo11 O28 100.4(3) . .
O38 Mo11 O36 91.8(3) . 3_666
O37 Mo11 O36 100.6(3) . 3_666
O28 Mo11 O36 151.2(2) . 3_666
O38 Mo11 O35 158.6(3) . 3_666
O37 Mo11 O35 92.6(3) . 3_666
O28 Mo11 O35 86.5(2) . 3_666
O36 Mo11 O35 73.0(2) 3_666 3_666
O38 Mo11 O30 93.1(3) . .
O37 Mo11 O30 161.6(3) . .
O28 Mo11 O30 73.7(2) . .
O36 Mo11 O30 80.2(2) 3_666 .
O35 Mo11 O30 69.92(19) 3_666 .
O38 Mo11 Mg2 125.1(2) . 3_666
O37 Mo11 Mg2 93.4(2) . 3_666
O28 Mo11 Mg2 125.59(17) . 3_666
O36 Mo11 Mg2 33.57(16) 3_666 3_666
O35 Mo11 Mg2 40.12(15) 3_666 3_666
O30 Mo11 Mg2 77.11(14) . 3_666
O8 Mg1 O2S 92.5(3) . .
O8 Mg1 O1S 97.2(3) . .
O2S Mg1 O1S 97.5(3) . .
O8 Mg1 O19 167.9(3) . .
O2S Mg1 O19 91.3(3) . .
O1S Mg1 O19 93.7(2) . .
O8 Mg1 O7 78.4(2) . .
O2S Mg1 O7 167.7(3) . .
O1S Mg1 O7 91.9(2) . .
O19 Mg1 O7 96.0(2) . .
O8 Mg1 O12 92.9(2) . .
O2S Mg1 O12 93.2(2) . .
O1S Mg1 O12 164.9(3) . .
O19 Mg1 O12 75.4(2) . .
O7 Mg1 O12 79.1(2) . .
O8 Mg1 Mo5 132.10(19) . .
O2S Mg1 Mo5 84.88(18) . .
O1S Mg1 Mo5 130.6(2) . .
O19 Mg1 Mo5 36.97(16) . .
O7 Mg1 Mo5 95.01(17) . .
O12 Mg1 Mo5 39.82(15) . .
O8 Mg1 Mo2 34.82(17) . .
O2S Mg1 Mo2 127.1(2) . .
O1S Mg1 Mo2 94.68(19) . .
O19 Mg1 Mo2 138.92(19) . .
O7 Mg1 Mo2 43.61(15) . .
O12 Mg1 Mo2 87.21(16) . .
Mo5 Mg1 Mo2 122.82(8) . .
O8 Mg1 Mo3 87.19(19) . .
O2S Mg1 Mo3 135.5(2) . .
O1S Mg1 Mo3 126.7(2) . .
O19 Mg1 Mo3 82.03(17) . .
O7 Mg1 Mo3 36.89(14) . .
O12 Mg1 Mo3 42.46(16) . .
Mo5 Mg1 Mo3 63.73(5) . .
Mo2 Mg1 Mo3 61.00(5) . .
O36 Mg2 O5 95.3(3) . .
O36 Mg2 O3 165.9(3) . .
O5 Mg2 O3 72.6(3) . .
O36 Mg2 O3S 92.6(3) . .
O5 Mg2 O3S 97.0(3) . .
O3 Mg2 O3S 96.1(3) . .
O36 Mg2 O34 94.7(3) . .
O5 Mg2 O34 167.1(3) . .
O3 Mg2 O34 96.3(3) . .
O3S Mg2 O34 90.8(3) . .
O36 Mg2 O35 74.8(2) . .
O5 Mg2 O35 99.2(2) . .
O3 Mg2 O35 99.4(2) . .
O3S Mg2 O35 160.3(3) . .
O34 Mg2 O35 75.5(2) . .
O36 Mg2 Mo1 132.2(2) . .
O5 Mg2 Mo1 37.07(16) . .
O3 Mg2 Mo1 36.88(18) . .
O3S Mg2 Mo1 90.6(2) . .
O34 Mg2 Mo1 133.0(2) . .
O35 Mg2 Mo1 109.07(18) . .
O36 Mg2 Mo10 88.68(19) . 3_666
O5 Mg2 Mo10 136.6(2) . 3_666
O3 Mg2 Mo10 95.12(19) . 3_666
O3S Mg2 Mo10 126.1(2) . 3_666
O34 Mg2 Mo10 35.51(16) . 3_666
O35 Mg2 Mo10 40.49(15) . 3_666
Mo1 Mg2 Mo10 126.08(9) . 3_666
O36 Mg2 Mo11 33.31(16) . 3_666
O5 Mg2 Mo11 93.47(19) . 3_666
O3 Mg2 Mo11 137.6(2) . 3_666
O3S Mg2 Mo11 125.8(2) . 3_666
O34 Mg2 Mo11 90.33(19) . 3_666
O35 Mg2 Mo11 42.19(15) . 3_666
Mo1 Mg2 Mo11 125.28(9) . 3_666
Mo10 Mg2 Mo11 67.46(6) 3_666 3_666
Mo1 O1 Mo2 83.8(2) . .
C1S O1S Mg1 134.1(6) . .
Mo2 O2 Mo1 83.1(2) . .
C4S O2S Mg1 130.9(6) . .
C3 O3 Mo1 124.9(6) . .
C3 O3 Mg2 129.1(6) . .
Mo1 O3 Mg2 105.5(3) . .
C7S O3S Mg2 139.0(8) . .
C5 O5 Mo1 123.0(6) . .
C5 O5 Mg2 127.3(5) . .
Mo1 O5 Mg2 105.6(3) . .
C6 O6 Mo3 124.9(5) . .
C6 O6 Mo2 119.3(5) . .
Mo3 O6 Mo2 110.3(2) . .
C7 O7 Mg1 117.2(4) . .
C7 O7 Mo3 115.3(5) . .
Mg1 O7 Mo3 106.4(2) . .
C7 O7 Mo2 117.4(4) . .
Mg1 O7 Mo2 97.5(2) . .
Mo3 O7 Mo2 100.33(19) . .
C8 O8 Mg1 123.9(7) . .
C8 O8 Mo2 119.4(6) . .
Mg1 O8 Mo2 111.6(3) . .
Mo4 O9 Mo3 83.4(2) . .
Mo4 O10 Mo3 81.86(19) . .
Mo4 O10 Mo5 104.7(2) . .
Mo3 O10 Mo5 108.7(2) . .
C12 O12 Mo5 116.4(5) . .
C12 O12 Mg1 116.9(5) . .
Mo5 O12 Mg1 99.0(2) . .
C12 O12 Mo3 117.6(5) . .
Mo5 O12 Mo3 104.7(2) . .
Mg1 O12 Mo3 99.2(2) . .
C14 O14 Mo4 123.6(6) . .
C14 O14 Mo7 124.4(6) . .
Mo4 O14 Mo7 106.2(2) . .
Mo4 O15 Mo9 142.1(3) . .
Mo4 O15 Mo7 100.8(2) . .
Mo9 O15 Mo7 103.6(2) . .
Mo4 O15 Mo6 102.3(2) . .
Mo9 O15 Mo6 99.2(2) . .
Mo7 O15 Mo6 104.5(2) . .
Mo6 O16 Mo5 81.4(2) . .
Mo6 O16 Mo4 105.2(2) . .
Mo5 O16 Mo4 105.7(2) . .
Mo5 O17 Mo6 83.8(2) . .
C18 O19 Mo5 125.6(5) . .
C18 O19 Mg1 128.2(5) . .
Mo5 O19 Mg1 104.9(2) . .
C20 O21 Mo7 120.6(6) . .
C20 O21 Mo6 116.1(5) . .
Mo7 O21 Mo6 111.8(2) . .
C21 O22 Mo9 122.9(6) . .
C21 O22 Mo6 119.9(6) . .
Mo9 O22 Mo6 105.9(2) . .
Mo7 O24 Mo8 83.2(2) . .
Mo7 O24 Mo9 105.2(2) . .
Mo8 O24 Mo9 103.3(2) . .
Mo8 O25 Mo7 83.3(2) . .
Mo11 O28 Mo8 111.0(3) . .
Mo9 O29 Mo10 81.24(19) . .
Mo9 O29 Mo8 105.5(2) . .
Mo10 O29 Mo8 109.7(2) . .
C29 O30 Mo8 116.7(5) . .
C29 O30 Mo10 117.2(5) . .
Mo8 O30 Mo10 102.5(2) . .
C29 O30 Mo11 119.9(5) . .
Mo8 O30 Mo11 92.77(19) . .
Mo10 O30 Mo11 104.0(2) . .
Mo10 O31 Mo9 84.5(2) . .
C33 O34 Mo10 125.6(6) . 3_666
C33 O34 Mg2 125.3(6) . .
Mo10 O34 Mg2 107.7(3) 3_666 .
C34 O35 Mo10 116.5(5) . 3_666
C34 O35 Mg2 118.3(5) . .
Mo10 O35 Mg2 98.0(2) 3_666 .
C34 O35 Mo11 111.6(5) . 3_666
Mo10 O35 Mo11 112.8(2) 3_666 3_666
Mg2 O35 Mo11 97.7(2) . 3_666
C35 O36 Mo11 124.3(5) . 3_666
C35 O36 Mg2 122.6(5) . .
Mo11 O36 Mg2 113.1(3) 3_666 .
C1S N1S C3S 124.0(8) . .
C1S N1S C2S 120.3(8) . .
C3S N1S C2S 115.4(8) . .
C4S N2S C6S 120.4(8) . .
C4S N2S C5S 121.3(8) . .
C6S N2S C5S 117.6(9) . .
C7S N3S C9S 126.6(13) . .
C7S N3S C8S 120.8(12) . .
C9S N3S C8S 112.6(11) . .
O1S C1S N1S 123.9(9) . .
O1S C1S H1SA 118.1 . .
N1S C1S H1SA 118.1 . .
N1S C2S H2SA 108.9 . .
N1S C2S H2SB 109.6 . .
H2SA C2S H2SB 109.5 . .
N1S C2S H2SC 109.9 . .
H2SA C2S H2SC 109.5 . .
H2SB C2S H2SC 109.5 . .
O3 C3 H3A 109.5 . .
O3 C3 H3B 109.5 . .
H3A C3 H3B 109.5 . .
O3 C3 H3C 109.5 . .
H3A C3 H3C 109.5 . .
H3B C3 H3C 109.5 . .
N1S C3S H3SA 109.5 . .
N1S C3S H3SB 109.5 . .
H3SA C3S H3SB 109.5 . .
N1S C3S H3SC 109.5 . .
H3SA C3S H3SC 109.5 . .
H3SB C3S H3SC 109.5 . .
O2S C4S N2S 124.5(8) . .
O2S C4S H4SA 117.8 . .
N2S C4S H4SA 117.8 . .
O5 C5 H5A 109.5 . .
O5 C5 H5B 109.5 . .
H5A C5 H5B 109.5 . .
O5 C5 H5C 109.5 . .
H5A C5 H5C 109.5 . .
H5B C5 H5C 109.5 . .
N2S C5S H5SA 109.5 . .
N2S C5S H5SB 109.5 . .
H5SA C5S H5SB 109.5 . .
N2S C5S H5SC 109.5 . .
H5SA C5S H5SC 109.5 . .
H5SB C5S H5SC 109.5 . .
O6 C6 H6A 109.5 . .
O6 C6 H6B 109.5 . .
H6A C6 H6B 109.5 . .
O6 C6 H6C 109.5 . .
H6A C6 H6C 109.5 . .
H6B C6 H6C 109.5 . .
N2S C6S H6SA 109.5 . .
N2S C6S H6SB 109.5 . .
H6SA C6S H6SB 109.5 . .
N2S C6S H6SC 109.5 . .
H6SA C6S H6SC 109.5 . .
H6SB C6S H6SC 109.5 . .
O7 C7 H7A 109.5 . .
O7 C7 H7B 109.5 . .
H7A C7 H7B 109.5 . .
O7 C7 H7C 109.5 . .
H7A C7 H7C 109.5 . .
H7B C7 H7C 109.5 . .
O3S C7S N3S 132.9(13) . .
O3S C7S H7SA 113.6 . .
N3S C7S H7SA 113.6 . .
O8 C8 H8A 109.5 . .
O8 C8 H8B 109.5 . .
H8A C8 H8B 109.5 . .
O8 C8 H8C 109.5 . .
H8A C8 H8C 109.5 . .
H8B C8 H8C 109.5 . .
N3S C8S H8SA 109.5 . .
N3S C8S H8SB 109.5 . .
H8SA C8S H8SB 109.5 . .
N3S C8S H8SC 109.5 . .
H8SA C8S H8SC 109.5 . .
H8SB C8S H8SC 109.5 . .
N3S C9S H9SA 109.5 . .
N3S C9S H9SB 109.5 . .
N3S C9S H9SC 109.5 . .
O12 C12 H12A 109.5 . .
O12 C12 H12B 109.5 . .
H12A C12 H12B 109.5 . .
O12 C12 H12C 109.5 . .
H12A C12 H12C 109.5 . .
H12B C12 H12C 109.5 . .
O14 C14 H14A 109.5 . .
O14 C14 H14B 109.5 . .
H14A C14 H14B 109.5 . .
O14 C14 H14C 109.5 . .
H14A C14 H14C 109.5 . .
H14B C14 H14C 109.5 . .
O19 C18 H18A 109.5 . .
O19 C18 H18B 109.5 . .
H18A C18 H18B 109.5 . .
O19 C18 H18C 109.5 . .
H18A C18 H18C 109.5 . .
H18B C18 H18C 109.5 . .
O21 C20 H20A 109.5 . .
O21 C20 H20B 109.5 . .
H20A C20 H20B 109.5 . .
O21 C20 H20C 109.5 . .
H20A C20 H20C 109.5 . .
H20B C20 H20C 109.5 . .
O22 C21 H21A 109.5 . .
O22 C21 H21B 109.5 . .
H21A C21 H21B 109.5 . .
O22 C21 H21C 109.5 . .
H21A C21 H21C 109.5 . .
H21B C21 H21C 109.5 . .
O30 C29 H29A 109.5 . .
O30 C29 H29B 109.5 . .
H29A C29 H29B 109.5 . .
O30 C29 H29C 109.5 . .
H29A C29 H29C 109.5 . .
H29B C29 H29C 109.5 . .
O34 C33 H33A 109.5 . .
O34 C33 H33B 109.5 . .
H33A C33 H33B 109.5 . .
O34 C33 H33C 109.5 . .
H33A C33 H33C 109.5 . .
H33B C33 H33C 109.5 . .
O35 C34 H34A 109.5 . .
O35 C34 H34B 109.5 . .
H34A C34 H34B 109.5 . .
O35 C34 H34C 109.5 . .
H34A C34 H34C 109.5 . .
H34B C34 H34C 109.5 . .
O36 C35 H35A 109.5 . .
O36 C35 H35B 109.5 . .
H35A C35 H35B 109.5 . .
O36 C35 H35C 109.5 . .
H35A C35 H35C 109.5 . .
H35B C35 H35C 109.5 . .
C10S O4S Mg3 162.6(9) . .
C101 O9S Mg3 125.1(9) . .
C101 O9S H9SD 117.4 . .
Mg3 O9S H9SD 117.5 . .
C13S O5S Mg3 127.5(8) . .
C100 O8S Mg3 123.7(8) . .
C100 O8S H8SD 118.3 . .
Mg3 O8S H8SD 118.0 . .
O4S Mg3 O6S' 174.2(7) . .
O4S Mg3 O6S 172.3(10) . .
O6S' Mg3 O6S 8.5(12) . .
O4S Mg3 O7S 85.3(9) . .
O6S' Mg3 O7S 91.2(10) . .
O6S Mg3 O7S 99.6(10) . .
O4S Mg3 O7SA 93.3(5) . .
O6S' Mg3 O7SA 83.8(7) . .
O6S Mg3 O7SA 92.3(8) . .
O7S Mg3 O7SA 10.4(9) . .
O4S Mg3 O9S 87.6(4) . .
O6S' Mg3 O9S 87.5(9) . .
O6S Mg3 O9S 86.8(9) . .
O7S Mg3 O9S 86.2(9) . .
O7SA Mg3 O9S 93.2(5) . .
O4S Mg3 O5S 90.1(4) . .
O6S' Mg3 O5S 93.1(6) . .
O6S Mg3 O5S 84.6(7) . .
O7S Mg3 O5S 174.6(9) . .
O7SA Mg3 O5S 174.9(5) . .
O9S Mg3 O5S 90.8(4) . .
O4S Mg3 O8S 93.9(4) . .
O6S' Mg3 O8S 91.1(8) . .
O6S Mg3 O8S 91.6(9) . .
O7S Mg3 O8S 95.2(8) . .
O7SA Mg3 O8S 88.1(4) . .
O9S Mg3 O8S 178.0(4) . .
O5S Mg3 O8S 87.9(3) . .
C10S N4S C11S 120.0(10) . .
C10S N4S C12S 119.4(10) . .
C11S N4S C12S 120.0(9) . .
C13S N7S C15S 121.9(10) . .
C13S N7S C14S 120.2(10) . .
C15S N7S C14S 117.9(9) . .
O4S C10S N4S 127.7(11) . .
O4S C10S H10D 116.1 . .
N4S C10S H10D 116.1 . .
N4S C11S H11A 109.5 . .
N4S C11S H11B 109.5 . .
H11A C11S H11B 109.5 . .
N4S C11S H11C 109.5 . .
H11A C11S H11C 109.5 . .
H11B C11S H11C 109.5 . .
N4S C12S H12D 109.5 . .
N4S C12S H12E 109.5 . .
H12D C12S H12E 109.5 . .
N4S C12S H12F 109.5 . .
H12D C12S H12F 109.5 . .
H12E C12S H12F 109.5 . .
O5S C13S N7S 124.1(11) . .
O5S C13S H13A 118.0 . .
N7S C13S H13A 118.0 . .
N7S C14S H14D 109.5 . .
N7S C14S H14E 109.5 . .
H14D C14S H14E 109.5 . .
N7S C14S H14F 109.5 . .
H14D C14S H14F 109.5 . .
H14E C14S H14F 109.5 . .
N7S C15S H15A 109.5 . .
N7S C15S H15B 109.5 . .
H15A C15S H15B 109.5 . .
N7S C15S H15C 109.5 . .
H15A C15S H15C 109.5 . .
H15B C15S H15C 109.5 . .
O9S C101 H10E 109.5 . .
O9S C101 H10F 109.5 . .
H10E C101 H10F 109.5 . .
O9S C101 H10G 109.5 . .
H10E C101 H10G 109.5 . .
H10F C101 H10G 109.5 . .
O8S C100 H10X 109.5 . .
O8S C100 H10Y 109.5 . .
H10X C100 H10Y 109.5 . .
O8S C100 H10Z 109.5 . .
H10X C100 H10Z 109.5 . .
H10Y C100 H10Z 109.5 . .
C16' O6S Mg3 133.3(10) . .
C16' N8S' C17' 119.8 . .
C16' N8S' C18' 119.6 . .
C17' N8S' C18' 119.8 . .
O6S C16' N8S' 128.1 . .
O6S C16' H16A 115.9 . .
N8S' C16' H16A 115.9 . .
N8S' C18' H18D 109.5 . .
N8S' C18' H18E 109.5 . .
H18D C18' H18E 109.5 . .
N8S' C18' H18F 109.5 . .
H18D C18' H18F 109.5 . .
H18E C18' H18F 109.5 . .
N8S' C17' H17A 109.5 . .
N8S' C17' H17B 109.5 . .
H17A C17' H17B 109.5 . .
N8S' C17' H17C 109.5 . .
H17A C17' H17C 109.5 . .
H17B C17' H17C 109.5 . .
C16S O6S' Mg3 135.9(13) . .
C16S N8S C17S 119.9 . .
C16S N8S C18S 119.6 . .
C17S N8S C18S 119.8 . .
O6S' C16S N8S 128.1 . .
O6S' C16S H16B 116.0 . .
N8S C16S H16B 116.0 . .
N8S C18S H18G 109.5 . .
N8S C18S H18H 109.5 . .
H18G C18S H18H 109.5 . .
N8S C18S H18I 109.5 . .
H18G C18S H18I 109.5 . .
H18H C18S H18I 109.5 . .
N8S C17S H17D 109.5 . .
N8S C17S H17E 109.5 . .
H17D C17S H17E 109.5 . .
N8S C17S H17F 109.5 . .
H17D C17S H17F 109.5 . .
H17E C17S H17F 109.5 . .
C102 O7S Mg3 118.7(19) . .
C102 O7S H7S 99.0 . .
Mg3 O7S H7S 125.5 . .
C102 O7S H7SB 71.4 . .
Mg3 O7S H7SB 101.0 . .
H7S O7S H7SB 53.5 . .
Mg3 O7S H7SC 132.1 . .
H7S O7S H7SC 102.1 . .
H7SB O7S H7SC 102.5 . .
H10A C102 H7SC 105.2 . .
H10B C102 H7SC 131.2 . .
H10J C102 H7SC 89.5 . .
Mg3 O7SA H7S 121.0 . .
Mg3 O7SA H7SB 114.5 . .
H7S O7SA H7SB 64.6 . .
Mg3 O7SA H7SC 121.8 . .
H7S O7SA H7SC 90.3 . .
H7SB O7SA H7SC 123.4 . .

loop_
_geom_bond_atom_site_label_1
_geom_bond_atom_site_label_2
_geom_bond_distance
_geom_bond_site_symmetry_2
Mo1 O4 1.676(6) .
Mo1 O1 1.927(5) .
Mo1 O2 1.956(6) .
Mo1 O3 2.023(6) .
Mo1 O5 2.032(6) .
Mo1 Mo2 2.5776(11) .
Mo1 Mg2 3.247(3) .
Mo2 O18 1.687(6) .
Mo2 O2 1.930(6) .
Mo2 O1 1.931(6) .
Mo2 O8 2.073(6) .
Mo2 O6 2.166(5) .
Mo2 O7 2.349(5) .
Mo2 Mg1 3.376(3) .
Mo3 O11 1.669(6) .
Mo3 O9 1.937(5) .
Mo3 O10 1.966(5) .
Mo3 O6 2.042(5) .
Mo3 O7 2.146(5) .
Mo3 O12 2.345(6) .
Mo3 Mo4 2.5745(10) .
Mo3 Mg1 3.429(3) .
Mo4 O13 1.674(6) .
Mo4 O9 1.932(5) .
Mo4 O10 1.964(5) .
Mo4 O14 2.078(5) .
Mo4 O15 2.110(5) .
Mo4 O16 2.311(6) .
Mo5 O20 1.701(6) .
Mo5 O17 1.926(5) .
Mo5 O16 1.989(6) .
Mo5 O19 2.012(6) .
Mo5 O12 2.097(5) .
Mo5 O10 2.359(5) .
Mo5 Mo6 2.5749(10) .
Mo5 Mg1 3.234(3) .
Mo6 O23 1.689(7) .
Mo6 O17 1.931(6) .
Mo6 O16 1.959(5) .
Mo6 O22 2.102(6) .
Mo6 O21 2.135(6) .
Mo6 O15 2.251(6) .
Mo7 O26 1.690(6) .
Mo7 O24 1.941(5) .
Mo7 O25 1.970(6) .
Mo7 O14 2.094(5) .
Mo7 O21 2.133(6) .
Mo7 O15 2.219(5) .
Mo7 Mo8 2.5978(11) .
Mo8 O27 1.682(5) .
Mo8 O25 1.941(5) .
Mo8 O24 1.972(6) .
Mo8 O28 2.045(6) .
Mo8 O30 2.135(5) .
Mo8 O29 2.270(5) .
Mo9 O32 1.681(6) .
Mo9 O31 1.947(5) .
Mo9 O29 1.981(5) .
Mo9 O22 2.066(6) .
Mo9 O15 2.118(5) .
Mo9 O24 2.339(5) .
Mo9 Mo10 2.5939(11) .
Mo10 O33 1.678(6) .
Mo10 O31 1.910(6) .
Mo10 O34 2.001(5) 3_666
Mo10 O29 2.003(5) .
Mo10 O35 2.152(6) 3_666
Mo10 O30 2.347(5) .
Mo10 Mg2 3.283(3) 3_666
Mo11 O38 1.701(6) .
Mo11 O37 1.719(6) .
Mo11 O28 1.899(6) .
Mo11 O36 2.019(6) 3_666
Mo11 O35 2.291(5) 3_666
Mo11 O30 2.351(6) .
Mo11 Mg2 3.381(3) 3_666
Mg1 O8 2.008(6) .
Mg1 O2S 2.018(7) .
Mg1 O1S 2.035(6) .
Mg1 O19 2.067(6) .
Mg1 O7 2.136(6) .
Mg1 O12 2.155(6) .
Mg2 O36 2.033(6) .
Mg2 O5 2.045(7) .
Mg2 O3 2.056(6) .
Mg2 O3S 2.060(7) .
Mg2 O34 2.064(7) .
Mg2 O35 2.198(6) .
Mg2 Mo10 3.283(3) 3_666
Mg2 Mo11 3.381(3) 3_666
O1S C1S 1.215(10) .
O2S C4S 1.231(10) .
O3 C3 1.422(10) .
O3S C7S 1.196(13) .
O5 C5 1.407(10) .
O6 C6 1.437(9) .
O7 C7 1.411(9) .
O8 C8 1.414(12) .
O12 C12 1.464(10) .
O14 C14 1.388(11) .
O19 C18 1.427(10) .
O21 C20 1.436(10) .
O22 C21 1.391(10) .
O30 C29 1.437(9) .
O34 C33 1.451(11) .
O34 Mo10 2.001(5) 3_666
O35 C34 1.457(9) .
O35 Mo10 2.152(6) 3_666
O35 Mo11 2.291(5) 3_666
O36 C35 1.445(10) .
O36 Mo11 2.019(6) 3_666
N1S C1S 1.320(11) .
N1S C3S 1.459(11) .
N1S C2S 1.494(12) .
N2S C4S 1.320(11) .
N2S C6S 1.413(12) .
N2S C5S 1.485(12) .
N3S C7S 1.256(13) .
N3S C9S 1.439(17) .
N3S C8S 1.443(17) .
C1S H1SA 0.9500 .
C2S H2SA 0.9798 .
C2S H2SB 0.9803 .
C2S H2SC 0.9800 .
C3 H3A 0.9800 .
C3 H3B 0.9800 .
C3 H3C 0.9800 .
C3S H3SA 0.9800 .
C3S H3SB 0.9800 .
C3S H3SC 0.9800 .
C4S H4SA 0.9500 .
C5 H5A 0.9800 .
C5 H5B 0.9800 .
C5 H5C 0.9800 .
C5S H5SA 0.9800 .
C5S H5SB 0.9800 .
C5S H5SC 0.9800 .
C6 H6A 0.9800 .
C6 H6B 0.9800 .
C6 H6C 0.9800 .
C6S H6SA 0.9800 .
C6S H6SB 0.9800 .
C6S H6SC 0.9800 .
C7 H7A 0.9800 .
C7 H7B 0.9800 .
C7 H7C 0.9800 .
C7S H7SA 0.9500 .
C8 H8A 0.9800 .
C8 H8B 0.9800 .
C8 H8C 0.9800 .
C8S H8SA 0.9800 .
C8S H8SB 0.9800 .
C8S H8SC 0.9800 .
C9S H9SA 0.9800 .
C9S H9SB 0.9800 .
C9S H9SC 0.9800 .
C12 H12A 0.9800 .
C12 H12B 0.9800 .
C12 H12C 0.9800 .
C14 H14A 0.9800 .
C14 H14B 0.9800 .
C14 H14C 0.9800 .
C18 H18A 0.9800 .
C18 H18B 0.9800 .
C18 H18C 0.9800 .
C20 H20A 0.9800 .
C20 H20B 0.9800 .
C20 H20C 0.9800 .
C21 H21A 0.9800 .
C21 H21B 0.9800 .
C21 H21C 0.9800 .
C29 H29A 0.9800 .
C29 H29B 0.9800 .
C29 H29C 0.9800 .
C33 H33A 0.9800 .
C33 H33B 0.9800 .
C33 H33C 0.9800 .
C34 H34A 0.9800 .
C34 H34B 0.9800 .
C34 H34C 0.9800 .
C35 H35A 0.9800 .
C35 H35B 0.9800 .
C35 H35C 0.9800 .
O4S C10S 1.196(14) .
O4S Mg3 2.002(9) .
O9S C101 1.479(16) .
O9S Mg3 2.066(9) .
O9S H9SD 0.8496 .
O5S C13S 1.223(13) .
O5S Mg3 2.091(8) .
O8S C100 1.456(16) .
O8S Mg3 2.095(8) .
O8S H8SD 0.8502 .
Mg3 O6S' 2.016(16) .
Mg3 O6S 2.021(15) .
Mg3 O7S 2.04(3) .
Mg3 O7SA 2.049(14) .
N4S C10S 1.360(14) .
N4S C11S 1.432(14) .
N4S C12S 1.464(13) .
N7S C13S 1.323(13) .
N7S C15S 1.459(13) .
N7S C14S 1.467(14) .
C10S H10D 0.9500 .
C11S H11A 0.9800 .
C11S H11B 0.9800 .
C11S H11C 0.9800 .
C12S H12D 0.9800 .
C12S H12E 0.9800 .
C12S H12F 0.9800 .
C13S H13A 0.9500 .
C14S H14D 0.9800 .
C14S H14E 0.9800 .
C14S H14F 0.9800 .
C15S H15A 0.9800 .
C15S H15B 0.9800 .
C15S H15C 0.9800 .
C101 H10E 0.9800 .
C101 H10F 0.9800 .
C101 H10G 0.9800 .
C100 H10X 0.9800 .
C100 H10Y 0.9800 .
C100 H10Z 0.9800 .
O6S C16' 1.2021 .
N8S' C16' 1.3770 .
N8S' C17' 1.4422 .
N8S' C18' 1.4640 .
C16' H16A 0.9500 .
C18' H18D 0.9800 .
C18' H18E 0.9800 .
C18' H18F 0.9800 .
C17' H17A 0.9800 .
C17' H17B 0.9800 .
C17' H17C 0.9800 .
O6S' C16S 1.2014 .
N8S C16S 1.3782 .
N8S C17S 1.4413 .
N8S C18S 1.4639 .
C16S H16B 0.9500 .
C18S H18G 0.9800 .
C18S H18H 0.9800 .
C18S H18I 0.9800 .
C17S H17D 0.9800 .
C17S H17E 0.9800 .
C17S H17F 0.9800 .
O7S C102 1.56(4) .
O7S H7S 0.8400 .
O7S H7SB 1.1316 .
O7S H7SC 0.7277 .
C102 H10A 0.9800 .
C102 H10B 0.9800 .
C102 H10J 0.9800 .
C102 H7SC 1.0752 .
O7SA H7S 0.8883 .
O7SA H7SB 0.8405 .
O7SA H7SC 0.8320 .

loop_
_geom_torsion_atom_site_label_1
_geom_torsion_atom_site_label_2
_geom_torsion_atom_site_label_3
_geom_torsion_atom_site_label_4
_geom_torsion
_geom_torsion_site_symmetry_1
_geom_torsion_site_symmetry_4
O4 Mo1 Mo2 O18 0.2(3) . .
O1 Mo1 Mo2 O18 106.0(3) . .
O2 Mo1 Mo2 O18 -106.4(3) . .
O3 Mo1 Mo2 O18 126.1(3) . .
O5 Mo1 Mo2 O18 -124.6(3) . .
Mg2 Mo1 Mo2 O18 179.3(3) . .
O4 Mo1 Mo2 O2 106.5(3) . .
O1 Mo1 Mo2 O2 -147.6(3) . .
O3 Mo1 Mo2 O2 -127.5(3) . .
O5 Mo1 Mo2 O2 -18.3(3) . .
Mg2 Mo1 Mo2 O2 -74.4(3) . .
O4 Mo1 Mo2 O1 -105.8(3) . .
O2 Mo1 Mo2 O1 147.6(3) . .
O3 Mo1 Mo2 O1 20.1(3) . .
O5 Mo1 Mo2 O1 129.4(3) . .
Mg2 Mo1 Mo2 O1 73.3(3) . .
O4 Mo1 Mo2 O8 106.9(3) . .
O1 Mo1 Mo2 O8 -147.3(3) . .
O2 Mo1 Mo2 O8 0.4(3) . .
O3 Mo1 Mo2 O8 -127.1(3) . .
O5 Mo1 Mo2 O8 -17.9(3) . .
Mg2 Mo1 Mo2 O8 -74.0(3) . .
O4 Mo1 Mo2 O6 -100.8(3) . .
O1 Mo1 Mo2 O6 5.1(3) . .
O2 Mo1 Mo2 O6 152.7(3) . .
O3 Mo1 Mo2 O6 25.2(3) . .
O5 Mo1 Mo2 O6 134.4(3) . .
Mg2 Mo1 Mo2 O6 78.4(2) . .
O4 Mo1 Mo2 O7 -175.2(3) . .
O1 Mo1 Mo2 O7 -69.3(3) . .
O2 Mo1 Mo2 O7 78.3(2) . .
O3 Mo1 Mo2 O7 -49.2(3) . .
O5 Mo1 Mo2 O7 60.0(3) . .
Mg2 Mo1 Mo2 O7 4.0(2) . .
O4 Mo1 Mo2 Mg1 150.2(2) . .
O1 Mo1 Mo2 Mg1 -104.0(2) . .
O2 Mo1 Mo2 Mg1 43.7(2) . .
O3 Mo1 Mo2 Mg1 -83.8(2) . .
O5 Mo1 Mo2 Mg1 25.4(2) . .
Mg2 Mo1 Mo2 Mg1 -30.69(17) . .
O11 Mo3 Mo4 O13 0.5(3) . .
O9 Mo3 Mo4 O13 -104.7(3) . .
O10 Mo3 Mo4 O13 104.9(3) . .
O6 Mo3 Mo4 O13 -111.6(3) . .
O7 Mo3 Mo4 O13 98.7(3) . .
O12 Mo3 Mo4 O13 169.2(2) . .
Mg1 Mo3 Mo4 O13 140.34(19) . .
O11 Mo3 Mo4 O9 105.2(3) . .
O10 Mo3 Mo4 O9 -150.5(3) . .
O6 Mo3 Mo4 O9 -6.9(3) . .
O7 Mo3 Mo4 O9 -156.7(3) . .
O12 Mo3 Mo4 O9 -86.1(3) . .
Mg1 Mo3 Mo4 O9 -115.0(2) . .
O11 Mo3 Mo4 O10 -104.3(3) . .
O9 Mo3 Mo4 O10 150.5(3) . .
O6 Mo3 Mo4 O10 143.5(3) . .
O7 Mo3 Mo4 O10 -6.2(3) . .
O12 Mo3 Mo4 O10 64.4(2) . .
Mg1 Mo3 Mo4 O10 35.5(2) . .
O11 Mo3 Mo4 O14 107.6(3) . .
O9 Mo3 Mo4 O14 2.4(3) . .
O10 Mo3 Mo4 O14 -148.1(3) . .
O6 Mo3 Mo4 O14 -4.6(4) . .
O7 Mo3 Mo4 O14 -154.3(3) . .
O12 Mo3 Mo4 O14 -83.7(3) . .
Mg1 Mo3 Mo4 O14 -112.6(3) . .
O11 Mo3 Mo4 O15 -107.4(3) . .
O9 Mo3 Mo4 O15 147.4(3) . .
O10 Mo3 Mo4 O15 -3.0(3) . .
O6 Mo3 Mo4 O15 140.5(4) . .
O7 Mo3 Mo4 O15 -9.2(4) . .
O12 Mo3 Mo4 O15 61.3(3) . .
Mg1 Mo3 Mo4 O15 32.4(3) . .
O11 Mo3 Mo4 O16 -173.1(2) . .
O9 Mo3 Mo4 O16 81.7(3) . .
O10 Mo3 Mo4 O16 -68.7(3) . .
O6 Mo3 Mo4 O16 74.8(3) . .
O7 Mo3 Mo4 O16 -74.9(3) . .
O12 Mo3 Mo4 O16 -4.35(18) . .
Mg1 Mo3 Mo4 O16 -33.25(15) . .
O20 Mo5 Mo6 O23 4.2(3) . .
O17 Mo5 Mo6 O23 -101.0(3) . .
O16 Mo5 Mo6 O23 107.0(3) . .
O19 Mo5 Mo6 O23 -111.3(3) . .
O12 Mo5 Mo6 O23 112.9(3) . .
O10 Mo5 Mo6 O23 175.4(3) . .
Mg1 Mo5 Mo6 O23 -173.1(4) . .
O20 Mo5 Mo6 O17 105.2(3) . .
O16 Mo5 Mo6 O17 -152.0(3) . .
O19 Mo5 Mo6 O17 -10.3(3) . .
O12 Mo5 Mo6 O17 -146.1(3) . .
O10 Mo5 Mo6 O17 -83.6(3) . .
Mg1 Mo5 Mo6 O17 -72.1(4) . .
O20 Mo5 Mo6 O16 -102.8(3) . .
O17 Mo5 Mo6 O16 152.0(3) . .
O19 Mo5 Mo6 O16 141.7(3) . .
O12 Mo5 Mo6 O16 5.9(3) . .
O10 Mo5 Mo6 O16 68.4(3) . .
Mg1 Mo5 Mo6 O16 79.9(4) . .
O20 Mo5 Mo6 O22 116.0(3) . .
O17 Mo5 Mo6 O22 10.8(3) . .
O16 Mo5 Mo6 O22 -141.2(3) . .
O19 Mo5 Mo6 O22 0.6(3) . .
O12 Mo5 Mo6 O22 -135.2(3) . .
O10 Mo5 Mo6 O22 -72.8(2) . .
Mg1 Mo5 Mo6 O22 -61.3(4) . .
O20 Mo5 Mo6 O21 -95.6(3) . .
O17 Mo5 Mo6 O21 159.1(3) . .
O16 Mo5 Mo6 O21 7.2(3) . .
O19 Mo5 Mo6 O21 148.9(3) . .
O12 Mo5 Mo6 O21 13.1(3) . .
O10 Mo5 Mo6 O21 75.6(3) . .
Mg1 Mo5 Mo6 O21 87.1(4) . .
O20 Mo5 Mo6 O15 -167.9(2) . .
O17 Mo5 Mo6 O15 86.9(3) . .
O16 Mo5 Mo6 O15 -65.1(3) . .
O19 Mo5 Mo6 O15 76.6(3) . .
O12 Mo5 Mo6 O15 -59.2(3) . .
O10 Mo5 Mo6 O15 3.28(18) . .
Mg1 Mo5 Mo6 O15 14.8(3) . .
O26 Mo7 Mo8 O27 8.9(3) . .
O24 Mo7 Mo8 O27 -98.6(3) . .
O25 Mo7 Mo8 O27 107.4(3) . .
O14 Mo7 Mo8 O27 121.6(3) . .
O21 Mo7 Mo8 O27 -89.4(3) . .
O15 Mo7 Mo8 O27 -162.9(2) . .
O26 Mo7 Mo8 O25 -98.5(3) . .
O24 Mo7 Mo8 O25 154.0(3) . .
O14 Mo7 Mo8 O25 14.2(3) . .
O21 Mo7 Mo8 O25 163.2(3) . .
O15 Mo7 Mo8 O25 89.7(2) . .
O26 Mo7 Mo8 O24 107.4(3) . .
O25 Mo7 Mo8 O24 -154.0(3) . .
O14 Mo7 Mo8 O24 -139.9(3) . .
O21 Mo7 Mo8 O24 9.2(3) . .
O15 Mo7 Mo8 O24 -64.4(3) . .
O26 Mo7 Mo8 O28 -107.1(3) . .
O24 Mo7 Mo8 O28 145.4(3) . .
O25 Mo7 Mo8 O28 -8.6(3) . .
O14 Mo7 Mo8 O28 5.6(3) . .
O21 Mo7 Mo8 O28 154.6(3) . .
O15 Mo7 Mo8 O28 81.1(3) . .
O26 Mo7 Mo8 O30 112.3(3) . .
O24 Mo7 Mo8 O30 4.9(3) . .
O25 Mo7 Mo8 O30 -149.1(3) . .
O14 Mo7 Mo8 O30 -135.0(3) . .
O21 Mo7 Mo8 O30 14.1(3) . .
O15 Mo7 Mo8 O30 -59.5(3) . .
O26 Mo7 Mo8 O29 178.5(2) . .
O24 Mo7 Mo8 O29 71.1(2) . .
O25 Mo7 Mo8 O29 -82.9(2) . .
O14 Mo7 Mo8 O29 -68.7(2) . .
O21 Mo7 Mo8 O29 80.3(3) . .
O15 Mo7 Mo8 O29 6.75(18) . .
O32 Mo9 Mo10 O33 3.9(3) . .
O31 Mo9 Mo10 O33 107.2(3) . .
O29 Mo9 Mo10 O33 -101.2(3) . .
O22 Mo9 Mo10 O33 116.5(3) . .
O15 Mo9 Mo10 O33 -103.4(3) . .
O24 Mo9 Mo10 O33 -167.3(2) . .
O32 Mo9 Mo10 O31 -103.3(3) . .
O29 Mo9 Mo10 O31 151.6(3) . .
O22 Mo9 Mo10 O31 9.3(3) . .
O15 Mo9 Mo10 O31 149.4(3) . .
O24 Mo9 Mo10 O31 85.5(3) . .
O32 Mo9 Mo10 O34 -106.4(3) . 3_666
O31 Mo9 Mo10 O34 -3.1(3) . 3_666
O29 Mo9 Mo10 O34 148.5(3) . 3_666
O22 Mo9 Mo10 O34 6.2(3) . 3_666
O15 Mo9 Mo10 O34 146.4(3) . 3_666
O24 Mo9 Mo10 O34 82.4(3) . 3_666
O32 Mo9 Mo10 O29 105.1(3) . .
O31 Mo9 Mo10 O29 -151.6(3) . .
O22 Mo9 Mo10 O29 -142.3(3) . .
O15 Mo9 Mo10 O29 -2.2(3) . .
O24 Mo9 Mo10 O29 -66.1(2) . .
O32 Mo9 Mo10 O35 107.0(3) . 3_666
O31 Mo9 Mo10 O35 -149.7(3) . 3_666
O29 Mo9 Mo10 O35 1.9(3) . 3_666
O22 Mo9 Mo10 O35 -140.4(3) . 3_666
O15 Mo9 Mo10 O35 -0.3(3) . 3_666
O24 Mo9 Mo10 O35 -64.2(3) . 3_666
O32 Mo9 Mo10 O30 171.2(2) . .
O31 Mo9 Mo10 O30 -85.5(3) . .
O29 Mo9 Mo10 O30 66.1(2) . .
O22 Mo9 Mo10 O30 -76.2(3) . .
O15 Mo9 Mo10 O30 63.9(3) . .
O24 Mo9 Mo10 O30 -0.03(18) . .
O32 Mo9 Mo10 Mg2 -148.5(4) . 3_666
O31 Mo9 Mo10 Mg2 -45.2(4) . 3_666
O29 Mo9 Mo10 Mg2 106.4(4) . 3_666
O22 Mo9 Mo10 Mg2 -35.9(4) . 3_666
O15 Mo9 Mo10 Mg2 104.2(4) . 3_666
O24 Mo9 Mo10 Mg2 40.3(3) . 3_666
O20 Mo5 Mg1 O8 84.3(3) . .
O17 Mo5 Mg1 O8 -162.1(3) . .
O16 Mo5 Mg1 O8 -27.3(4) . .
O19 Mo5 Mg1 O8 -172.2(4) . .
O12 Mo5 Mg1 O8 -12.5(3) . .
O10 Mo5 Mg1 O8 -86.7(3) . .
Mo6 Mo5 Mg1 O8 -98.4(4) . .
O20 Mo5 Mg1 O2S -4.5(3) . .
O17 Mo5 Mg1 O2S 109.2(3) . .
O16 Mo5 Mg1 O2S -116.1(3) . .
O19 Mo5 Mg1 O2S 99.0(3) . .
O12 Mo5 Mg1 O2S -101.3(3) . .
O10 Mo5 Mg1 O2S -175.4(2) . .
Mo6 Mo5 Mg1 O2S 172.8(3) . .
O20 Mo5 Mg1 O1S -100.0(3) . .
O17 Mo5 Mg1 O1S 13.6(4) . .
O16 Mo5 Mg1 O1S 148.4(3) . .
O19 Mo5 Mg1 O1S 3.5(4) . .
O12 Mo5 Mg1 O1S 163.2(4) . .
O10 Mo5 Mg1 O1S 89.0(3) . .
Mo6 Mo5 Mg1 O1S 77.3(4) . .
O20 Mo5 Mg1 O19 -103.5(3) . .
O17 Mo5 Mg1 O19 10.1(3) . .
O16 Mo5 Mg1 O19 144.9(3) . .
O12 Mo5 Mg1 O19 159.7(4) . .
O10 Mo5 Mg1 O19 85.5(3) . .
Mo6 Mo5 Mg1 O19 73.8(4) . .
O20 Mo5 Mg1 O7 163.1(3) . .
O17 Mo5 Mg1 O7 -83.2(3) . .
O16 Mo5 Mg1 O7 51.5(3) . .
O19 Mo5 Mg1 O7 -93.3(3) . .
O12 Mo5 Mg1 O7 66.3(3) . .
O10 Mo5 Mg1 O7 -7.82(19) . .
Mo6 Mo5 Mg1 O7 -19.5(4) . .
O20 Mo5 Mg1 O12 96.8(3) . .
O17 Mo5 Mg1 O12 -149.5(3) . .
O16 Mo5 Mg1 O12 -14.8(3) . .
O19 Mo5 Mg1 O12 -159.7(4) . .
O10 Mo5 Mg1 O12 -74.1(3) . .
Mo6 Mo5 Mg1 O12 -85.9(4) . .
O20 Mo5 Mg1 Mo2 127.1(2) . .
O17 Mo5 Mg1 Mo2 -119.3(2) . .
O16 Mo5 Mg1 Mo2 15.5(2) . .
O19 Mo5 Mg1 Mo2 -129.4(3) . .
O12 Mo5 Mg1 Mo2 30.3(2) . .
O10 Mo5 Mg1 Mo2 -43.89(15) . .
Mo6 Mo5 Mg1 Mo2 -55.6(3) . .
O20 Mo5 Mg1 Mo3 143.0(2) . .
O17 Mo5 Mg1 Mo3 -103.4(2) . .
O16 Mo5 Mg1 Mo3 31.4(2) . .
O19 Mo5 Mg1 Mo3 -113.5(3) . .
O12 Mo5 Mg1 Mo3 46.2(2) . .
O10 Mo5 Mg1 Mo3 -27.99(13) . .
Mo6 Mo5 Mg1 Mo3 -39.7(3) . .
O18 Mo2 Mg1 O8 20.9(4) . .
O2 Mo2 Mg1 O8 -90.3(3) . .
O1 Mo2 Mg1 O8 179.3(3) . .
O6 Mo2 Mg1 O8 103.3(3) . .
O7 Mo2 Mg1 O8 176.3(4) . .
Mo1 Mo2 Mg1 O8 -121.7(3) . .
O18 Mo2 Mg1 O2S 13.7(4) . .
O2 Mo2 Mg1 O2S -97.5(3) . .
O1 Mo2 Mg1 O2S 172.1(3) . .
O8 Mo2 Mg1 O2S -7.2(4) . .
O6 Mo2 Mg1 O2S 96.0(3) . .
O7 Mo2 Mg1 O2S 169.0(3) . .
Mo1 Mo2 Mg1 O2S -128.9(2) . .
O18 Mo2 Mg1 O1S 116.8(3) . .
O2 Mo2 Mg1 O1S 5.6(3) . .
O1 Mo2 Mg1 O1S -84.8(3) . .
O8 Mo2 Mg1 O1S 95.9(3) . .
O6 Mo2 Mg1 O1S -160.9(2) . .
O7 Mo2 Mg1 O1S -87.8(3) . .
Mo1 Mo2 Mg1 O1S -25.8(2) . .
O18 Mo2 Mg1 O19 -142.1(4) . .
O2 Mo2 Mg1 O19 106.7(3) . .
O1 Mo2 Mg1 O19 16.3(4) . .
O8 Mo2 Mg1 O19 -163.0(4) . .
O6 Mo2 Mg1 O19 -59.8(3) . .
O7 Mo2 Mg1 O19 13.2(3) . .
Mo1 Mo2 Mg1 O19 75.3(3) . .
O18 Mo2 Mg1 O7 -155.3(3) . .
O2 Mo2 Mg1 O7 93.4(3) . .
O1 Mo2 Mg1 O7 3.0(3) . .
O8 Mo2 Mg1 O7 -176.3(4) . .
O6 Mo2 Mg1 O7 -73.0(3) . .
Mo1 Mo2 Mg1 O7 62.1(2) . .
O18 Mo2 Mg1 O12 -78.2(3) . .
O2 Mo2 Mg1 O12 170.5(2) . .
O1 Mo2 Mg1 O12 80.1(3) . .
O8 Mo2 Mg1 O12 -99.2(3) . .
O6 Mo2 Mg1 O12 4.1(2) . .
O7 Mo2 Mg1 O12 77.1(3) . .
Mo1 Mo2 Mg1 O12 139.15(16) . .
O18 Mo2 Mg1 Mo5 -97.1(3) . .
O2 Mo2 Mg1 Mo5 151.68(19) . .
O1 Mo2 Mg1 Mo5 61.3(2) . .
O8 Mo2 Mg1 Mo5 -118.0(3) . .
O6 Mo2 Mg1 Mo5 -14.76(18) . .
O7 Mo2 Mg1 Mo5 58.2(2) . .
Mo1 Mo2 Mg1 Mo5 120.30(9) . .
O18 Mo2 Mg1 Mo3 -113.4(3) . .
O2 Mo2 Mg1 Mo3 135.37(17) . .
O1 Mo2 Mg1 Mo3 45.0(2) . .
O8 Mo2 Mg1 Mo3 -134.3(3) . .
O6 Mo2 Mg1 Mo3 -31.07(16) . .
O7 Mo2 Mg1 Mo3 41.9(2) . .
Mo1 Mo2 Mg1 Mo3 103.99(6) . .
O11 Mo3 Mg1 O8 -84.9(3) . .
O9 Mo3 Mg1 O8 89.3(3) . .
O10 Mo3 Mg1 O8 174.9(2) . .
O6 Mo3 Mg1 O8 9.0(2) . .
O7 Mo3 Mg1 O8 -74.3(3) . .
O12 Mo3 Mg1 O8 97.4(3) . .
Mo4 Mo3 Mg1 O8 148.39(17) . .
O11 Mo3 Mg1 O2S -175.7(3) . .
O9 Mo3 Mg1 O2S -1.5(4) . .
O10 Mo3 Mg1 O2S 84.1(3) . .
O6 Mo3 Mg1 O2S -81.7(3) . .
O7 Mo3 Mg1 O2S -165.0(4) . .
O12 Mo3 Mg1 O2S 6.7(3) . .
Mo4 Mo3 Mg1 O2S 57.7(3) . .
O11 Mo3 Mg1 O1S 12.0(3) . .
O9 Mo3 Mg1 O1S -173.9(3) . .
O10 Mo3 Mg1 O1S -88.3(3) . .
O6 Mo3 Mg1 O1S 105.9(3) . .
O7 Mo3 Mg1 O1S 22.6(3) . .
O12 Mo3 Mg1 O1S -165.7(3) . .
Mo4 Mo3 Mg1 O1S -114.7(2) . .
O11 Mo3 Mg1 O19 100.6(3) . .
O9 Mo3 Mg1 O19 -85.2(3) . .
O10 Mo3 Mg1 O19 0.4(2) . .
O6 Mo3 Mg1 O19 -165.4(2) . .
O7 Mo3 Mg1 O19 111.3(3) . .
O12 Mo3 Mg1 O19 -77.0(3) . .
Mo4 Mo3 Mg1 O19 -26.06(19) . .
O11 Mo3 Mg1 O7 -10.6(3) . .
O9 Mo3 Mg1 O7 163.6(3) . .
O10 Mo3 Mg1 O7 -110.8(3) . .
O6 Mo3 Mg1 O7 83.3(3) . .
O12 Mo3 Mg1 O7 171.7(3) . .
Mo4 Mo3 Mg1 O7 -137.3(2) . .
O11 Mo3 Mg1 O12 177.6(3) . .
O9 Mo3 Mg1 O12 -8.2(3) . .
O10 Mo3 Mg1 O12 77.4(3) . .
O6 Mo3 Mg1 O12 -88.4(3) . .
O7 Mo3 Mg1 O12 -171.7(3) . .
Mo4 Mo3 Mg1 O12 51.0(2) . .
O11 Mo3 Mg1 Mo5 134.5(2) . .
O9 Mo3 Mg1 Mo5 -51.4(2) . .
O10 Mo3 Mg1 Mo5 34.25(16) . .
O6 Mo3 Mg1 Mo5 -131.58(17) . .
O7 Mo3 Mg1 Mo5 145.1(2) . .
O12 Mo3 Mg1 Mo5 -43.2(2) . .
Mo4 Mo3 Mg1 Mo5 7.78(7) . .
O11 Mo3 Mg1 Mo2 -60.8(2) . .
O9 Mo3 Mg1 Mo2 113.4(2) . .
O10 Mo3 Mg1 Mo2 -161.01(17) . .
O6 Mo3 Mg1 Mo2 33.16(17) . .
O7 Mo3 Mg1 Mo2 -50.2(2) . .
O12 Mo3 Mg1 Mo2 121.6(2) . .
Mo4 Mo3 Mg1 Mo2 172.52(4) . .
O4 Mo1 Mg2 O36 -92.0(3) . .
O1 Mo1 Mg2 O36 145.4(3) . .
O2 Mo1 Mg2 O36 31.6(3) . .
O3 Mo1 Mg2 O36 166.6(4) . .
O5 Mo1 Mg2 O36 6.7(3) . .
Mo2 Mo1 Mg2 O36 88.9(3) . .
O4 Mo1 Mg2 O5 -98.7(4) . .
O1 Mo1 Mg2 O5 138.8(3) . .
O2 Mo1 Mg2 O5 24.9(3) . .
O3 Mo1 Mg2 O5 159.9(4) . .
Mo2 Mo1 Mg2 O5 82.2(3) . .
O4 Mo1 Mg2 O3 101.4(4) . .
O1 Mo1 Mg2 O3 -21.1(3) . .
O2 Mo1 Mg2 O3 -135.0(3) . .
O5 Mo1 Mg2 O3 -159.9(4) . .
Mo2 Mo1 Mg2 O3 -77.7(3) . .
O4 Mo1 Mg2 O3S 2.1(3) . .
O1 Mo1 Mg2 O3S -120.5(3) . .
O2 Mo1 Mg2 O3S 125.7(3) . .
O3 Mo1 Mg2 O3S -99.3(3) . .
O5 Mo1 Mg2 O3S 100.8(3) . .
Mo2 Mo1 Mg2 O3S -177.0(2) . .
O4 Mo1 Mg2 O34 93.8(3) . .
O1 Mo1 Mg2 O34 -28.8(3) . .
O2 Mo1 Mg2 O34 -142.6(3) . .
O3 Mo1 Mg2 O34 -7.7(3) . .
O5 Mo1 Mg2 O34 -167.6(4) . .
Mo2 Mo1 Mg2 O34 -85.3(3) . .
O4 Mo1 Mg2 O35 -178.5(3) . .
O1 Mo1 Mg2 O35 58.9(3) . .
O2 Mo1 Mg2 O35 -54.9(3) . .
O3 Mo1 Mg2 O35 80.0(3) . .
O5 Mo1 Mg2 O35 -79.9(3) . .
Mo2 Mo1 Mg2 O35 2.4(3) . .
O4 Mo1 Mg2 Mo10 139.5(2) . 3_666
O1 Mo1 Mg2 Mo10 17.0(2) . 3_666
O2 Mo1 Mg2 Mo10 -96.9(2) . 3_666
O3 Mo1 Mg2 Mo10 38.1(3) . 3_666
O5 Mo1 Mg2 Mo10 -121.8(3) . 3_666
Mo2 Mo1 Mg2 Mo10 -39.6(2) . 3_666
O4 Mo1 Mg2 Mo11 -134.2(2) . 3_666
O1 Mo1 Mg2 Mo11 103.2(2) . 3_666
O2 Mo1 Mg2 Mo11 -10.6(2) . 3_666
O3 Mo1 Mg2 Mo11 124.3(3) . 3_666
O5 Mo1 Mg2 Mo11 -35.6(3) . 3_666
Mo2 Mo1 Mg2 Mo11 46.7(2) . 3_666
O4 Mo1 O1 Mo2 88.8(3) . .
O2 Mo1 O1 Mo2 -23.5(2) . .
O3 Mo1 O1 Mo2 -165.1(2) . .
O5 Mo1 O1 Mo2 -110.3(4) . .
Mg2 Mo1 O1 Mo2 -152.35(11) . .
O18 Mo2 O1 Mo1 -86.7(3) . .
O2 Mo2 O1 Mo1 23.8(2) . .
O8 Mo2 O1 Mo1 112.6(5) . .
O6 Mo2 O1 Mo1 -176.3(2) . .
O7 Mo2 O1 Mo1 113.5(2) . .
Mg1 Mo2 O1 Mo1 111.61(15) . .
O8 Mg1 O1S C1S -66.7(8) . .
O2S Mg1 O1S C1S 26.8(8) . .
O19 Mg1 O1S C1S 118.6(8) . .
O7 Mg1 O1S C1S -145.2(8) . .
O12 Mg1 O1S C1S 161.8(9) . .
Mo5 Mg1 O1S C1S 116.5(7) . .
Mo2 Mg1 O1S C1S -101.6(8) . .
Mo3 Mg1 O1S C1S -158.6(7) . .
O18 Mo2 O2 Mo1 86.8(3) . .
O1 Mo2 O2 Mo1 -23.5(2) . .
O8 Mo2 O2 Mo1 -179.7(2) . .
O6 Mo2 O2 Mo1 -104.7(7) . .
O7 Mo2 O2 Mo1 -107.38(19) . .
Mg1 Mo2 O2 Mo1 -146.14(15) . .
O4 Mo1 O2 Mo2 -88.3(3) . .
O1 Mo1 O2 Mo2 23.5(2) . .
O3 Mo1 O2 Mo2 108.1(3) . .
O5 Mo1 O2 Mo2 166.9(2) . .
Mg2 Mo1 O2 Mo2 152.03(10) . .
O8 Mg1 O2S C4S 167.0(7) . .
O1S Mg1 O2S C4S 69.4(8) . .
O19 Mg1 O2S C4S -24.5(8) . .
O7 Mg1 O2S C4S -151.0(11) . .
O12 Mg1 O2S C4S -99.9(8) . .
Mo5 Mg1 O2S C4S -61.0(7) . .
Mo2 Mg1 O2S C4S 171.1(7) . .
Mo3 Mg1 O2S C4S -104.5(7) . .
O4 Mo1 O3 C3 84.3(7) . .
O1 Mo1 O3 C3 -25.2(7) . .
O2 Mo1 O3 C3 -111.7(7) . .
O5 Mo1 O3 C3 -174.7(7) . .
Mo2 Mo1 O3 C3 -40.1(7) . .
Mg2 Mo1 O3 C3 172.8(8) . .
O4 Mo1 O3 Mg2 -88.5(3) . .
O1 Mo1 O3 Mg2 162.0(3) . .
O2 Mo1 O3 Mg2 75.5(4) . .
O5 Mo1 O3 Mg2 12.5(2) . .
Mo2 Mo1 O3 Mg2 147.09(15) . .
O36 Mg2 O3 C3 142.8(11) . .
O5 Mg2 O3 C3 175.1(7) . .
O3S Mg2 O3 C3 -89.5(7) . .
O34 Mg2 O3 C3 2.0(7) . .
O35 Mg2 O3 C3 78.3(7) . .
Mo1 Mg2 O3 C3 -172.4(8) . .
Mo10 Mg2 O3 C3 37.7(7) 3_666 .
Mo11 Mg2 O3 C3 99.5(7) 3_666 .
O36 Mg2 O3 Mo1 -44.8(12) . .
O5 Mg2 O3 Mo1 -12.5(2) . .
O3S Mg2 O3 Mo1 82.9(3) . .
O34 Mg2 O3 Mo1 174.4(3) . .
O35 Mg2 O3 Mo1 -109.3(3) . .
Mo10 Mg2 O3 Mo1 -150.0(2) 3_666 .
Mo11 Mg2 O3 Mo1 -88.2(3) 3_666 .
O36 Mg2 O3S C7S 152.0(12) . .
O5 Mg2 O3S C7S 56.3(12) . .
O3 Mg2 O3S C7S -16.9(12) . .
O34 Mg2 O3S C7S -113.3(12) . .
O35 Mg2 O3S C7S -158.5(11) . .
Mo1 Mg2 O3S C7S 19.7(12) . .
Mo10 Mg2 O3S C7S -117.7(11) 3_666 .
Mo11 Mg2 O3S C7S 155.7(11) 3_666 .
O4 Mo1 O5 C5 -68.0(7) . .
O1 Mo1 O5 C5 130.6(7) . .
O2 Mo1 O5 C5 42.4(7) . .
O3 Mo1 O5 C5 -171.3(7) . .
Mo2 Mo1 O5 C5 55.9(7) . .
Mg2 Mo1 O5 C5 -158.6(8) . .
O4 Mo1 O5 Mg2 90.6(3) . .
O1 Mo1 O5 Mg2 -70.7(5) . .
O2 Mo1 O5 Mg2 -159.0(3) . .
O3 Mo1 O5 Mg2 -12.6(3) . .
Mo2 Mo1 O5 Mg2 -145.46(15) . .
O36 Mg2 O5 C5 -17.7(8) . .
O3 Mg2 O5 C5 169.9(8) . .
O3S Mg2 O5 C5 75.7(8) . .
O34 Mg2 O5 C5 -157.9(11) . .
O35 Mg2 O5 C5 -93.1(7) . .
Mo1 Mg2 O5 C5 157.4(9) . .
Mo10 Mg2 O5 C5 -111.4(7) 3_666 .
Mo11 Mg2 O5 C5 -51.0(7) 3_666 .
O36 Mg2 O5 Mo1 -175.0(3) . .
O3 Mg2 O5 Mo1 12.5(2) . .
O3S Mg2 O5 Mo1 -81.7(3) . .
O34 Mg2 O5 Mo1 44.7(13) . .
O35 Mg2 O5 Mo1 109.5(3) . .
Mo10 Mg2 O5 Mo1 91.3(3) 3_666 .
Mo11 Mg2 O5 Mo1 151.6(2) 3_666 .
O11 Mo3 O6 C6 -80.3(7) . .
O9 Mo3 O6 C6 24.9(7) . .
O10 Mo3 O6 C6 121.6(7) . .
O7 Mo3 O6 C6 -168.4(7) . .
O12 Mo3 O6 C6 114.9(7) . .
Mo4 Mo3 O6 C6 30.0(8) . .
Mg1 Mo3 O6 C6 154.0(7) . .
O11 Mo3 O6 Mo2 73.0(3) . .
O9 Mo3 O6 Mo2 178.2(3) . .
O10 Mo3 O6 Mo2 -85.1(5) . .
O7 Mo3 O6 Mo2 -15.0(2) . .
O12 Mo3 O6 Mo2 -91.8(3) . .
Mo4 Mo3 O6 Mo2 -176.62(7) . .
Mg1 Mo3 O6 Mo2 -52.7(2) . .
O18 Mo2 O6 C6 -24.5(7) . .
O2 Mo2 O6 C6 166.4(7) . .
O1 Mo2 O6 C6 84.0(7) . .
O8 Mo2 O6 C6 -118.4(7) . .
O7 Mo2 O6 C6 169.2(7) . .
Mo1 Mo2 O6 C6 80.2(7) . .
Mg1 Mo2 O6 C6 -151.0(7) . .
O18 Mo2 O6 Mo3 -179.5(3) . .
O2 Mo2 O6 Mo3 11.4(9) . .
O1 Mo2 O6 Mo3 -71.1(3) . .
O8 Mo2 O6 Mo3 86.5(3) . .
O7 Mo2 O6 Mo3 14.2(2) . .
Mo1 Mo2 O6 Mo3 -74.9(3) . .
Mg1 Mo2 O6 Mo3 53.9(2) . .
O8 Mg1 O7 C7 -128.3(5) . .
O2S Mg1 O7 C7 -171.4(11) . .
O1S Mg1 O7 C7 -31.4(5) . .
O19 Mg1 O7 C7 62.5(5) . .
O12 Mg1 O7 C7 136.3(5) . .
Mo5 Mg1 O7 C7 99.7(5) . .
Mo2 Mg1 O7 C7 -126.2(6) . .
Mo3 Mg1 O7 C7 130.7(6) . .
O8 Mg1 O7 Mo3 101.0(3) . .
O2S Mg1 O7 Mo3 57.9(13) . .
O1S Mg1 O7 Mo3 -162.1(3) . .
O19 Mg1 O7 Mo3 -68.1(3) . .
O12 Mg1 O7 Mo3 5.7(2) . .
Mo5 Mg1 O7 Mo3 -31.0(2) . .
Mo2 Mg1 O7 Mo3 103.2(3) . .
O8 Mg1 O7 Mo2 -2.2(2) . .
O2S Mg1 O7 Mo2 -45.2(13) . .
O1S Mg1 O7 Mo2 94.8(2) . .
O19 Mg1 O7 Mo2 -171.3(2) . .
O12 Mg1 O7 Mo2 -97.5(2) . .
Mo5 Mg1 O7 Mo2 -134.16(14) . .
Mo3 Mg1 O7 Mo2 -103.2(3) . .
O11 Mo3 O7 C7 39.8(5) . .
O9 Mo3 O7 C7 -174.9(6) . .
O10 Mo3 O7 C7 -64.7(5) . .
O6 Mo3 O7 C7 140.3(5) . .
O12 Mo3 O7 C7 -137.0(5) . .
Mo4 Mo3 O7 C7 -60.0(6) . .
Mg1 Mo3 O7 C7 -131.7(6) . .
O11 Mo3 O7 Mg1 171.5(3) . .
O9 Mo3 O7 Mg1 -43.2(7) . .
O10 Mo3 O7 Mg1 67.0(3) . .
O6 Mo3 O7 Mg1 -87.9(3) . .
O12 Mo3 O7 Mg1 -5.3(2) . .
Mo4 Mo3 O7 Mg1 71.7(3) . .
O11 Mo3 O7 Mo2 -87.4(2) . .
O9 Mo3 O7 Mo2 57.9(7) . .
O10 Mo3 O7 Mo2 168.2(2) . .
O6 Mo3 O7 Mo2 13.2(2) . .
O12 Mo3 O7 Mo2 95.8(2) . .
Mo4 Mo3 O7 Mo2 172.86(7) . .
Mg1 Mo3 O7 Mo2 101.1(3) . .
O18 Mo2 O7 C7 -175.4(7) . .
O2 Mo2 O7 C7 40.4(5) . .
O1 Mo2 O7 C7 -51.5(5) . .
O8 Mo2 O7 C7 128.1(5) . .
O6 Mo2 O7 C7 -138.6(5) . .
Mo1 Mo2 O7 C7 -7.1(5) . .
Mg1 Mo2 O7 C7 126.0(6) . .
O18 Mo2 O7 Mg1 58.7(7) . .
O2 Mo2 O7 Mg1 -85.5(2) . .
O1 Mo2 O7 Mg1 -177.4(2) . .
O8 Mo2 O7 Mg1 2.2(2) . .
O6 Mo2 O7 Mg1 95.5(3) . .
Mo1 Mo2 O7 Mg1 -133.07(15) . .
O18 Mo2 O7 Mo3 -49.6(7) . .
O2 Mo2 O7 Mo3 166.2(2) . .
O1 Mo2 O7 Mo3 74.2(2) . .
O8 Mo2 O7 Mo3 -106.2(2) . .
O6 Mo2 O7 Mo3 -12.9(2) . .
Mo1 Mo2 O7 Mo3 118.62(16) . .
Mg1 Mo2 O7 Mo3 -108.3(3) . .
O2S Mg1 O8 C8 -31.1(10) . .
O1S Mg1 O8 C8 66.8(10) . .
O19 Mg1 O8 C8 -139.4(15) . .
O7 Mg1 O8 C8 157.3(10) . .
O12 Mg1 O8 C8 -124.4(10) . .
Mo5 Mg1 O8 C8 -116.5(10) . .
Mo2 Mg1 O8 C8 154.7(11) . .
Mo3 Mg1 O8 C8 -166.5(10) . .
O2S Mg1 O8 Mo2 174.2(3) . .
O1S Mg1 O8 Mo2 -87.8(3) . .
O19 Mg1 O8 Mo2 65.9(14) . .
O7 Mg1 O8 Mo2 2.6(3) . .
O12 Mg1 O8 Mo2 80.9(3) . .
Mo5 Mg1 O8 Mo2 88.9(3) . .
Mo3 Mg1 O8 Mo2 38.8(2) . .
O18 Mo2 O8 C8 40.9(10) . .
O2 Mo2 O8 C8 -67.8(10) . .
O1 Mo2 O8 C8 -157.4(10) . .
O6 Mo2 O8 C8 131.8(10) . .
O7 Mo2 O8 C8 -158.4(10) . .
Mo1 Mo2 O8 C8 -68.1(10) . .
Mg1 Mo2 O8 C8 -156.0(11) . .
O18 Mo2 O8 Mg1 -163.1(3) . .
O2 Mo2 O8 Mg1 88.2(3) . .
O1 Mo2 O8 Mg1 -1.5(7) . .
O6 Mo2 O8 Mg1 -72.3(3) . .
O7 Mo2 O8 Mg1 -2.4(2) . .
Mo1 Mo2 O8 Mg1 87.9(3) . .
O13 Mo4 O9 Mo3 85.5(3) . .
O10 Mo4 O9 Mo3 -21.9(2) . .
O14 Mo4 O9 Mo3 -178.4(2) . .
O15 Mo4 O9 Mo3 -125.1(5) . .
O16 Mo4 O9 Mo3 -97.1(2) . .
O11 Mo3 O9 Mo4 -83.9(2) . .
O10 Mo3 O9 Mo4 21.9(2) . .
O6 Mo3 O9 Mo4 175.4(2) . .
O7 Mo3 O9 Mo4 132.2(6) . .
O12 Mo3 O9 Mo4 95.9(2) . .
Mg1 Mo3 O9 Mo4 100.93(19) . .
O13 Mo4 O10 Mo3 -85.6(2) . .
O9 Mo4 O10 Mo3 21.7(2) . .
O14 Mo4 O10 Mo3 118.5(5) . .
O15 Mo4 O10 Mo3 178.1(2) . .
O16 Mo4 O10 Mo3 106.0(2) . .
O13 Mo4 O10 Mo5 167.2(2) . .
O9 Mo4 O10 Mo5 -85.6(2) . .
O14 Mo4 O10 Mo5 11.3(6) . .
O15 Mo4 O10 Mo5 70.8(2) . .
O16 Mo4 O10 Mo5 -1.31(18) . .
Mo3 Mo4 O10 Mo5 -107.3(2) . .
O11 Mo3 O10 Mo4 84.7(2) . .
O9 Mo3 O10 Mo4 -21.6(2) . .
O6 Mo3 O10 Mo4 -117.6(4) . .
O7 Mo3 O10 Mo4 176.21(19) . .
O12 Mo3 O10 Mo4 -110.7(2) . .
Mg1 Mo3 O10 Mo4 -149.78(17) . .
O11 Mo3 O10 Mo5 -172.4(2) . .
O9 Mo3 O10 Mo5 81.3(3) . .
O6 Mo3 O10 Mo5 -14.7(6) . .
O7 Mo3 O10 Mo5 -80.9(2) . .
O12 Mo3 O10 Mo5 -7.85(19) . .
Mo4 Mo3 O10 Mo5 102.9(3) . .
Mg1 Mo3 O10 Mo5 -46.90(17) . .
O20 Mo5 O10 Mo4 92.3(11) . .
O17 Mo5 O10 Mo4 -93.2(2) . .
O16 Mo5 O10 Mo4 1.5(2) . .
O19 Mo5 O10 Mo4 176.0(3) . .
O12 Mo5 O10 Mo4 95.1(2) . .
Mo6 Mo5 O10 Mo4 -45.16(18) . .
Mg1 Mo5 O10 Mo4 137.0(2) . .
O20 Mo5 O10 Mo3 6.0(12) . .
O17 Mo5 O10 Mo3 -179.4(3) . .
O16 Mo5 O10 Mo3 -84.7(3) . .
O19 Mo5 O10 Mo3 89.7(3) . .
O12 Mo5 O10 Mo3 8.9(2) . .
Mo6 Mo5 O10 Mo3 -131.4(2) . .
Mg1 Mo5 O10 Mo3 50.8(2) . .
O20 Mo5 O12 C12 40.3(6) . .
O17 Mo5 O12 C12 -159.2(6) . .
O16 Mo5 O12 C12 -65.3(5) . .
O19 Mo5 O12 C12 138.9(6) . .
O10 Mo5 O12 C12 -139.0(6) . .
Mo6 Mo5 O12 C12 -69.8(6) . .
Mg1 Mo5 O12 C12 126.2(6) . .
O20 Mo5 O12 Mg1 -85.9(3) . .
O17 Mo5 O12 Mg1 74.5(6) . .
O16 Mo5 O12 Mg1 168.5(3) . .
O19 Mo5 O12 Mg1 12.7(2) . .
O10 Mo5 O12 Mg1 94.8(2) . .
Mo6 Mo5 O12 Mg1 164.00(10) . .
O20 Mo5 O12 Mo3 172.0(3) . .
O17 Mo5 O12 Mo3 -27.5(6) . .
O16 Mo5 O12 Mo3 66.4(2) . .
O19 Mo5 O12 Mo3 -89.4(2) . .
O10 Mo5 O12 Mo3 -7.31(18) . .
Mo6 Mo5 O12 Mo3 61.9(3) . .
Mg1 Mo5 O12 Mo3 -102.1(3) . .
O8 Mg1 O12 C12 44.9(6) . .
O2S Mg1 O12 C12 -47.8(6) . .
O1S Mg1 O12 C12 176.9(9) . .
O19 Mg1 O12 C12 -138.3(6) . .
O7 Mg1 O12 C12 122.5(5) . .
Mo5 Mg1 O12 C12 -125.8(6) . .
Mo2 Mg1 O12 C12 79.3(5) . .
Mo3 Mg1 O12 C12 127.5(6) . .
O8 Mg1 O12 Mo5 170.7(2) . .
O2S Mg1 O12 Mo5 78.0(3) . .
O1S Mg1 O12 Mo5 -57.3(11) . .
O19 Mg1 O12 Mo5 -12.5(2) . .
O7 Mg1 O12 Mo5 -111.7(2) . .
Mo2 Mg1 O12 Mo5 -154.91(19) . .
Mo3 Mg1 O12 Mo5 -106.7(3) . .
O8 Mg1 O12 Mo3 -82.6(2) . .
O2S Mg1 O12 Mo3 -175.3(2) . .
O1S Mg1 O12 Mo3 49.4(11) . .
O19 Mg1 O12 Mo3 94.2(2) . .
O7 Mg1 O12 Mo3 -5.0(2) . .
Mo5 Mg1 O12 Mo3 106.7(3) . .
Mo2 Mg1 O12 Mo3 -48.25(16) . .
O11 Mo3 O12 C12 -134.4(9) . .
O9 Mo3 O12 C12 46.5(5) . .
O10 Mo3 O12 C12 139.7(5) . .
O6 Mo3 O12 C12 -43.5(5) . .
O7 Mo3 O12 C12 -122.0(5) . .
Mo4 Mo3 O12 C12 94.6(5) . .
Mg1 Mo3 O12 C12 -127.1(6) . .
O11 Mo3 O12 Mo5 94.6(9) . .
O9 Mo3 O12 Mo5 -84.5(2) . .
O10 Mo3 O12 Mo5 8.7(2) . .
O6 Mo3 O12 Mo5 -174.5(3) . .
O7 Mo3 O12 Mo5 107.0(2) . .
Mo4 Mo3 O12 Mo5 -36.44(19) . .
Mg1 Mo3 O12 Mo5 101.9(3) . .
O11 Mo3 O12 Mg1 -7.3(10) . .
O9 Mo3 O12 Mg1 173.6(2) . .
O10 Mo3 O12 Mg1 -93.3(2) . .
O6 Mo3 O12 Mg1 83.6(2) . .
O7 Mo3 O12 Mg1 5.1(2) . .
Mo4 Mo3 O12 Mg1 -138.37(17) . .
O13 Mo4 O14 C14 75.1(10) . .
O9 Mo4 O14 C14 -30.6(10) . .
O10 Mo4 O14 C14 -128.2(10) . .
O15 Mo4 O14 C14 169.2(10) . .
O16 Mo4 O14 C14 -115.8(10) . .
Mo3 Mo4 O14 C14 -32.3(11) . .
O13 Mo4 O14 Mo7 -79.1(3) . .
O9 Mo4 O14 Mo7 175.2(3) . .
O10 Mo4 O14 Mo7 77.6(6) . .
O15 Mo4 O14 Mo7 15.0(2) . .
O16 Mo4 O14 Mo7 89.9(3) . .
Mo3 Mo4 O14 Mo7 173.44(7) . .
O26 Mo7 O14 C14 31.9(10) . .
O24 Mo7 O14 C14 -164.1(10) . .
O25 Mo7 O14 C14 -71.6(10) . .
O21 Mo7 O14 C14 118.9(10) . .
O15 Mo7 O14 C14 -168.4(10) . .
Mo8 Mo7 O14 C14 -82.1(10) . .
O26 Mo7 O14 Mo4 -174.2(3) . .
O24 Mo7 O14 Mo4 -10.2(6) . .
O25 Mo7 O14 Mo4 82.3(3) . .
O21 Mo7 O14 Mo4 -87.1(3) . .
O15 Mo7 O14 Mo4 -14.5(2) . .
Mo8 Mo7 O14 Mo4 71.9(3) . .
O13 Mo4 O15 Mo9 -48.4(5) . .
O9 Mo4 O15 Mo9 161.1(4) . .
O10 Mo4 O15 Mo9 57.8(5) . .
O14 Mo4 O15 Mo9 -143.1(5) . .
O16 Mo4 O15 Mo9 131.9(5) . .
Mo3 Mo4 O15 Mo9 60.1(6) . .
O13 Mo4 O15 Mo7 80.9(3) . .
O9 Mo4 O15 Mo7 -69.6(6) . .
O10 Mo4 O15 Mo7 -172.9(2) . .
O14 Mo4 O15 Mo7 -13.8(2) . .
O16 Mo4 O15 Mo7 -98.8(2) . .
Mo3 Mo4 O15 Mo7 -170.63(7) . .
O13 Mo4 O15 Mo6 -171.5(2) . .
O9 Mo4 O15 Mo6 38.0(6) . .
O10 Mo4 O15 Mo6 -65.3(2) . .
O14 Mo4 O15 Mo6 93.8(2) . .
O16 Mo4 O15 Mo6 8.85(19) . .
Mo3 Mo4 O15 Mo6 -63.0(3) . .
O32 Mo9 O15 Mo4 -39.6(5) . .
O31 Mo9 O15 Mo4 172.4(5) . .
O29 Mo9 O15 Mo4 67.1(5) . .
O22 Mo9 O15 Mo4 -139.3(5) . .
O24 Mo9 O15 Mo4 139.9(5) . .
Mo10 Mo9 O15 Mo4 68.8(5) . .
O32 Mo9 O15 Mo7 -168.2(3) . .
O31 Mo9 O15 Mo7 43.8(7) . .
O29 Mo9 O15 Mo7 -61.5(2) . .
O22 Mo9 O15 Mo7 92.1(3) . .
O24 Mo9 O15 Mo7 11.3(2) . .
Mo10 Mo9 O15 Mo7 -59.8(3) . .
O32 Mo9 O15 Mo6 84.4(3) . .
O31 Mo9 O15 Mo6 -63.6(6) . .
O29 Mo9 O15 Mo6 -168.9(2) . .
O22 Mo9 O15 Mo6 -15.3(2) . .
O24 Mo9 O15 Mo6 -96.2(2) . .
Mo10 Mo9 O15 Mo6 -167.23(8) . .
O26 Mo7 O15 Mo4 82.5(7) . .
O24 Mo7 O15 Mo4 -163.9(3) . .
O25 Mo7 O15 Mo4 -71.6(3) . .
O14 Mo7 O15 Mo4 13.9(2) . .
O21 Mo7 O15 Mo4 104.6(3) . .
Mo8 Mo7 O15 Mo4 -119.79(18) . .
O26 Mo7 O15 Mo9 -126.8(6) . .
O24 Mo7 O15 Mo9 -13.2(2) . .
O25 Mo7 O15 Mo9 79.1(3) . .
O14 Mo7 O15 Mo9 164.6(3) . .
O21 Mo7 O15 Mo9 -104.7(3) . .
Mo8 Mo7 O15 Mo9 30.9(2) . .
O26 Mo7 O15 Mo6 -23.4(7) . .
O24 Mo7 O15 Mo6 90.2(2) . .
O25 Mo7 O15 Mo6 -177.5(2) . .
O14 Mo7 O15 Mo6 -92.0(2) . .
O21 Mo7 O15 Mo6 -1.3(2) . .
Mo8 Mo7 O15 Mo6 134.32(16) . .
O23 Mo6 O15 Mo4 -123.8(6) . .
O17 Mo6 O15 Mo4 83.0(2) . .
O16 Mo6 O15 Mo4 -10.3(2) . .
O22 Mo6 O15 Mo4 163.8(3) . .
O21 Mo6 O15 Mo4 -103.4(2) . .
Mo5 Mo6 O15 Mo4 34.94(19) . .
O23 Mo6 O15 Mo9 87.7(7) . .
O17 Mo6 O15 Mo9 -65.5(2) . .
O16 Mo6 O15 Mo9 -158.8(3) . .
O22 Mo6 O15 Mo9 15.3(2) . .
O21 Mo6 O15 Mo9 108.0(2) . .
Mo5 Mo6 O15 Mo9 -113.61(16) . .
O23 Mo6 O15 Mo7 -19.0(8) . .
O17 Mo6 O15 Mo7 -172.2(2) . .
O16 Mo6 O15 Mo7 94.5(2) . .
O22 Mo6 O15 Mo7 -91.4(2) . .
O21 Mo6 O15 Mo7 1.3(2) . .
Mo5 Mo6 O15 Mo7 139.72(16) . .
O23 Mo6 O16 Mo5 -87.8(3) . .
O17 Mo6 O16 Mo5 20.5(2) . .
O22 Mo6 O16 Mo5 101.9(4) . .
O21 Mo6 O16 Mo5 -175.3(2) . .
O15 Mo6 O16 Mo5 113.5(2) . .
O23 Mo6 O16 Mo4 168.2(3) . .
O17 Mo6 O16 Mo4 -83.5(3) . .
O22 Mo6 O16 Mo4 -2.1(6) . .
O21 Mo6 O16 Mo4 80.7(2) . .
O15 Mo6 O16 Mo4 9.5(2) . .
Mo5 Mo6 O16 Mo4 -104.0(3) . .
O20 Mo5 O16 Mo6 88.7(3) . .
O17 Mo5 O16 Mo6 -20.5(2) . .
O19 Mo5 O16 Mo6 -116.5(4) . .
O12 Mo5 O16 Mo6 -176.0(2) . .
O10 Mo5 O16 Mo6 -104.7(2) . .
Mg1 Mo5 O16 Mo6 -166.27(8) . .
O20 Mo5 O16 Mo4 -167.9(2) . .
O17 Mo5 O16 Mo4 82.9(3) . .
O19 Mo5 O16 Mo4 -13.1(6) . .
O12 Mo5 O16 Mo4 -72.5(2) . .
O10 Mo5 O16 Mo4 -1.31(18) . .
Mo6 Mo5 O16 Mo4 103.4(3) . .
Mg1 Mo5 O16 Mo4 -62.8(3) . .
O13 Mo4 O16 Mo6 -11.9(13) . .
O9 Mo4 O16 Mo6 -178.7(3) . .
O10 Mo4 O16 Mo6 86.7(3) . .
O14 Mo4 O16 Mo6 -88.2(3) . .
O15 Mo4 O16 Mo6 -10.3(2) . .
Mo3 Mo4 O16 Mo6 133.3(2) . .
O13 Mo4 O16 Mo5 -97.0(12) . .
O9 Mo4 O16 Mo5 96.1(3) . .
O10 Mo4 O16 Mo5 1.6(2) . .
O14 Mo4 O16 Mo5 -173.4(3) . .
O15 Mo4 O16 Mo5 -95.4(2) . .
Mo3 Mo4 O16 Mo5 48.2(2) . .
O20 Mo5 O17 Mo6 -86.9(3) . .
O16 Mo5 O17 Mo6 20.7(2) . .
O19 Mo5 O17 Mo6 173.1(2) . .
O12 Mo5 O17 Mo6 113.6(5) . .
O10 Mo5 O17 Mo6 94.4(2) . .
Mg1 Mo5 O17 Mo6 166.88(8) . .
O23 Mo6 O17 Mo5 91.2(3) . .
O16 Mo6 O17 Mo5 -21.1(2) . .
O22 Mo6 O17 Mo5 -171.6(2) . .
O21 Mo6 O17 Mo5 -121.5(8) . .
O15 Mo6 O17 Mo5 -98.8(2) . .
O20 Mo5 O19 C18 -112.0(7) . .
O17 Mo5 O19 C18 -4.2(7) . .
O16 Mo5 O19 C18 92.6(8) . .
O12 Mo5 O19 C18 154.2(7) . .
O10 Mo5 O19 C18 81.0(7) . .
Mo6 Mo5 O19 C18 3.4(8) . .
Mg1 Mo5 O19 C18 167.8(8) . .
O20 Mo5 O19 Mg1 80.2(3) . .
O17 Mo5 O19 Mg1 -172.0(3) . .
O16 Mo5 O19 Mg1 -75.2(5) . .
O12 Mo5 O19 Mg1 -13.5(2) . .
O10 Mo5 O19 Mg1 -86.8(2) . .
Mo6 Mo5 O19 Mg1 -164.38(11) . .
O8 Mg1 O19 C18 -138.6(13) . .
O2S Mg1 O19 C18 113.0(7) . .
O1S Mg1 O19 C18 15.3(7) . .
O7 Mg1 O19 C18 -77.0(7) . .
O12 Mg1 O19 C18 -154.0(7) . .
Mo5 Mg1 O19 C18 -167.3(8) . .
Mo2 Mg1 O19 C18 -86.1(7) . .
Mo3 Mg1 O19 C18 -111.2(7) . .
O8 Mg1 O19 Mo5 28.7(14) . .
O2S Mg1 O19 Mo5 -79.7(3) . .
O1S Mg1 O19 Mo5 -177.3(3) . .
O7 Mg1 O19 Mo5 90.4(3) . .
O12 Mg1 O19 Mo5 13.3(2) . .
Mo2 Mg1 O19 Mo5 81.2(3) . .
Mo3 Mg1 O19 Mo5 56.1(2) . .
O26 Mo7 O21 C20 31.6(7) . .
O24 Mo7 O21 C20 142.1(6) . .
O25 Mo7 O21 C20 -122.7(11) . .
O14 Mo7 O21 C20 -66.5(6) . .
O15 Mo7 O21 C20 -140.5(7) . .
Mo8 Mo7 O21 C20 135.2(6) . .
O26 Mo7 O21 Mo6 173.5(3) . .
O24 Mo7 O21 Mo6 -76.0(3) . .
O25 Mo7 O21 Mo6 19.2(12) . .
O14 Mo7 O21 Mo6 75.4(3) . .
O15 Mo7 O21 Mo6 1.5(2) . .
Mo8 Mo7 O21 Mo6 -82.9(3) . .
O23 Mo6 O21 C20 -45.1(6) . .
O17 Mo6 O21 C20 166.3(8) . .
O16 Mo6 O21 C20 65.2(6) . .
O22 Mo6 O21 C20 -144.2(6) . .
O15 Mo6 O21 C20 142.3(7) . .
Mo5 Mo6 O21 C20 59.7(7) . .
O23 Mo6 O21 Mo7 171.1(3) . .
O17 Mo6 O21 Mo7 22.5(9) . .
O16 Mo6 O21 Mo7 -78.6(3) . .
O22 Mo6 O21 Mo7 72.1(3) . .
O15 Mo6 O21 Mo7 -1.4(2) . .
Mo5 Mo6 O21 Mo7 -84.1(3) . .
O32 Mo9 O22 C21 68.2(7) . .
O31 Mo9 O22 C21 -36.5(7) . .
O29 Mo9 O22 C21 -128.4(7) . .
O15 Mo9 O22 C21 160.2(7) . .
O24 Mo9 O22 C21 -126.3(7) . .
Mo10 Mo9 O22 C21 -43.3(8) . .
O32 Mo9 O22 Mo6 -75.1(3) . .
O31 Mo9 O22 Mo6 -179.8(3) . .
O29 Mo9 O22 Mo6 88.3(5) . .
O15 Mo9 O22 Mo6 16.9(2) . .
O24 Mo9 O22 Mo6 90.4(2) . .
Mo10 Mo9 O22 Mo6 173.38(7) . .
O23 Mo6 O22 C21 40.2(8) . .
O17 Mo6 O22 C21 -64.5(7) . .
O16 Mo6 O22 C21 -149.0(7) . .
O21 Mo6 O22 C21 127.7(7) . .
O15 Mo6 O22 C21 -160.8(7) . .
Mo5 Mo6 O22 C21 -72.6(7) . .
O23 Mo6 O22 Mo9 -175.1(3) . .
O17 Mo6 O22 Mo9 80.2(3) . .
O16 Mo6 O22 Mo9 -4.4(6) . .
O21 Mo6 O22 Mo9 -87.6(3) . .
O15 Mo6 O22 Mo9 -16.1(2) . .
Mo5 Mo6 O22 Mo9 72.1(3) . .
O26 Mo7 O24 Mo8 -87.1(3) . .
O25 Mo7 O24 Mo8 19.0(2) . .
O14 Mo7 O24 Mo8 109.9(5) . .
O21 Mo7 O24 Mo8 -173.6(2) . .
O15 Mo7 O24 Mo8 114.1(2) . .
O26 Mo7 O24 Mo9 170.9(3) . .
O25 Mo7 O24 Mo9 -83.0(3) . .
O14 Mo7 O24 Mo9 7.8(6) . .
O21 Mo7 O24 Mo9 84.3(2) . .
O15 Mo7 O24 Mo9 12.0(2) . .
Mo8 Mo7 O24 Mo9 -102.0(3) . .
O27 Mo8 O24 Mo7 90.2(3) . .
O25 Mo8 O24 Mo7 -19.3(2) . .
O28 Mo8 O24 Mo7 -125.8(5) . .
O30 Mo8 O24 Mo7 -176.6(2) . .
O29 Mo8 O24 Mo7 -103.3(2) . .
O27 Mo8 O24 Mo9 -165.8(3) . .
O25 Mo8 O24 Mo9 84.7(2) . .
O28 Mo8 O24 Mo9 -21.8(6) . .
O30 Mo8 O24 Mo9 -72.6(2) . .
O29 Mo8 O24 Mo9 0.75(18) . .
Mo7 Mo8 O24 Mo9 104.0(2) . .
O32 Mo9 O24 Mo7 -10.8(11) . .
O31 Mo9 O24 Mo7 178.9(3) . .
O29 Mo9 O24 Mo7 85.6(3) . .
O22 Mo9 O24 Mo7 -93.4(3) . .
O15 Mo9 O24 Mo7 -13.0(2) . .
Mo10 Mo9 O24 Mo7 131.9(2) . .
O32 Mo9 O24 Mo8 -97.3(10) . .
O31 Mo9 O24 Mo8 92.4(3) . .
O29 Mo9 O24 Mo8 -0.9(2) . .
O22 Mo9 O24 Mo8 -179.9(3) . .
O15 Mo9 O24 Mo8 -99.5(3) . .
Mo10 Mo9 O24 Mo8 45.49(19) . .
O27 Mo8 O25 Mo7 -84.5(3) . .
O24 Mo8 O25 Mo7 19.0(2) . .
O28 Mo8 O25 Mo7 174.75(19) . .
O30 Mo8 O25 Mo7 112.8(5) . .
O29 Mo8 O25 Mo7 95.05(19) . .
O26 Mo7 O25 Mo8 92.7(3) . .
O24 Mo7 O25 Mo8 -19.3(2) . .
O14 Mo7 O25 Mo8 -169.9(2) . .
O21 Mo7 O25 Mo8 -113.8(10) . .
O15 Mo7 O25 Mo8 -96.88(19) . .
O38 Mo11 O28 Mo8 -69.2(3) . .
O37 Mo11 O28 Mo8 -177.2(3) . .
O36 Mo11 O28 Mo8 46.6(6) 3_666 .
O35 Mo11 O28 Mo8 90.8(3) 3_666 .
O30 Mo11 O28 Mo8 20.8(2) . .
Mg2 Mo11 O28 Mo8 81.0(3) 3_666 .
O27 Mo8 O28 Mo11 68.7(3) . .
O25 Mo8 O28 Mo11 177.9(3) . .
O24 Mo8 O28 Mo11 -75.6(6) . .
O30 Mo8 O28 Mo11 -22.7(2) . .
O29 Mo8 O28 Mo11 -97.9(3) . .
Mo7 Mo8 O28 Mo11 -175.63(7) . .
O32 Mo9 O29 Mo10 -86.0(2) . .
O31 Mo9 O29 Mo10 20.4(2) . .
O22 Mo9 O29 Mo10 111.0(4) . .
O15 Mo9 O29 Mo10 178.69(18) . .
O24 Mo9 O29 Mo10 108.91(19) . .
O32 Mo9 O29 Mo8 165.8(2) . .
O31 Mo9 O29 Mo8 -87.7(2) . .
O22 Mo9 O29 Mo8 2.8(5) . .
O15 Mo9 O29 Mo8 70.5(2) . .
O24 Mo9 O29 Mo8 0.76(18) . .
Mo10 Mo9 O29 Mo8 -108.2(2) . .
O33 Mo10 O29 Mo9 87.3(3) . .
O31 Mo10 O29 Mo9 -20.9(2) . .
O34 Mo10 O29 Mo9 -112.7(5) 3_666 .
O35 Mo10 O29 Mo9 -178.84(18) 3_666 .
O30 Mo10 O29 Mo9 -108.2(2) . .
Mg2 Mo10 O29 Mo9 -165.96(9) 3_666 .
O33 Mo10 O29 Mo8 -169.2(3) . .
O31 Mo10 O29 Mo8 82.6(3) . .
O34 Mo10 O29 Mo8 -9.3(7) 3_666 .
O35 Mo10 O29 Mo8 -75.4(2) 3_666 .
O30 Mo10 O29 Mo8 -4.8(2) . .
Mo9 Mo10 O29 Mo8 103.5(3) . .
Mg2 Mo10 O29 Mo8 -62.5(3) 3_666 .
O27 Mo8 O29 Mo9 82.3(11) . .
O25 Mo8 O29 Mo9 -95.7(3) . .
O24 Mo8 O29 Mo9 -0.9(2) . .
O28 Mo8 O29 Mo9 169.5(3) . .
O30 Mo8 O29 Mo9 91.4(2) . .
Mo7 Mo8 O29 Mo9 -47.11(18) . .
O27 Mo8 O29 Mo10 -3.8(12) . .
O25 Mo8 O29 Mo10 178.2(3) . .
O24 Mo8 O29 Mo10 -87.0(3) . .
O28 Mo8 O29 Mo10 83.4(3) . .
O30 Mo8 O29 Mo10 5.3(2) . .
Mo7 Mo8 O29 Mo10 -133.2(2) . .
O27 Mo8 O30 C29 44.2(6) . .
O25 Mo8 O30 C29 -152.2(6) . .
O24 Mo8 O30 C29 -57.4(6) . .
O28 Mo8 O30 C29 142.6(6) . .
O29 Mo8 O30 C29 -133.7(6) . .
Mo7 Mo8 O30 C29 -61.0(6) . .
O27 Mo8 O30 Mo10 173.6(3) . .
O25 Mo8 O30 Mo10 -22.8(7) . .
O24 Mo8 O30 Mo10 72.0(2) . .
O28 Mo8 O30 Mo10 -88.0(2) . .
O29 Mo8 O30 Mo10 -4.33(19) . .
Mo7 Mo8 O30 Mo10 68.4(3) . .
O27 Mo8 O30 Mo11 -81.5(3) . .
O25 Mo8 O30 Mo11 82.2(6) . .
O24 Mo8 O30 Mo11 177.0(2) . .
O28 Mo8 O30 Mo11 16.95(19) . .
O29 Mo8 O30 Mo11 100.6(2) . .
Mo7 Mo8 O30 Mo11 173.35(5) . .
O33 Mo10 O30 C29 -146.8(9) . .
O31 Mo10 O30 C29 40.0(6) . .
O34 Mo10 O30 C29 -47.7(6) 3_666 .
O29 Mo10 O30 C29 134.0(6) . .
O35 Mo10 O30 C29 -127.2(6) 3_666 .
Mo9 Mo10 O30 C29 88.2(5) . .
Mg2 Mo10 O30 C29 -84.8(5) 3_666 .
O33 Mo10 O30 Mo8 84.0(9) . .
O31 Mo10 O30 Mo8 -89.2(2) . .
O34 Mo10 O30 Mo8 -176.9(3) 3_666 .
O29 Mo10 O30 Mo8 4.9(2) . .
O35 Mo10 O30 Mo8 103.7(2) 3_666 .
Mo9 Mo10 O30 Mo8 -40.98(18) . .
Mg2 Mo10 O30 Mo8 146.0(2) 3_666 .
O33 Mo10 O30 Mo11 -12.0(10) . .
O31 Mo10 O30 Mo11 174.8(2) . .
O34 Mo10 O30 Mo11 87.0(2) 3_666 .
O29 Mo10 O30 Mo11 -91.2(2) . .
O35 Mo10 O30 Mo11 7.6(2) 3_666 .
Mo9 Mo10 O30 Mo11 -137.06(16) . .
Mg2 Mo10 O30 Mo11 49.92(16) 3_666 .
O38 Mo11 O30 C29 -40.6(6) . .
O37 Mo11 O30 C29 144.9(8) . .
O28 Mo11 O30 C29 -141.7(6) . .
O36 Mo11 O30 C29 50.6(6) 3_666 .
O35 Mo11 O30 C29 126.0(6) 3_666 .
Mg2 Mo11 O30 C29 84.7(6) 3_666 .
O38 Mo11 O30 Mo8 82.6(3) . .
O37 Mo11 O30 Mo8 -91.9(8) . .
O28 Mo11 O30 Mo8 -18.5(2) . .
O36 Mo11 O30 Mo8 173.8(2) 3_666 .
O35 Mo11 O30 Mo8 -110.8(2) 3_666 .
Mg2 Mo11 O30 Mo8 -152.08(18) 3_666 .
O38 Mo11 O30 Mo10 -173.9(3) . .
O37 Mo11 O30 Mo10 11.7(9) . .
O28 Mo11 O30 Mo10 85.1(2) . .
O36 Mo11 O30 Mo10 -82.6(2) 3_666 .
O35 Mo11 O30 Mo10 -7.21(19) 3_666 .
Mg2 Mo11 O30 Mo10 -48.49(15) 3_666 .
O33 Mo10 O31 Mo9 -83.1(3) . .
O34 Mo10 O31 Mo9 177.9(2) 3_666 .
O29 Mo10 O31 Mo9 21.1(2) . .
O35 Mo10 O31 Mo9 127.7(5) 3_666 .
O30 Mo10 O31 Mo9 95.0(2) . .
Mg2 Mo10 O31 Mo9 170.94(8) 3_666 .
O32 Mo9 O31 Mo10 86.6(3) . .
O29 Mo9 O31 Mo10 -21.3(2) . .
O22 Mo9 O31 Mo10 -173.4(2) . .
O15 Mo9 O31 Mo10 -126.6(5) . .
O24 Mo9 O31 Mo10 -95.9(2) . .
O36 Mg2 O34 C33 111.9(8) . .
O5 Mg2 O34 C33 -107.8(13) . .
O3 Mg2 O34 C33 -77.0(8) . .
O3S Mg2 O34 C33 19.2(8) . .
O35 Mg2 O34 C33 -175.1(8) . .
Mo1 Mg2 O34 C33 -72.3(8) . .
Mo10 Mg2 O34 C33 -166.9(9) 3_666 .
Mo11 Mg2 O34 C33 145.0(7) 3_666 .
O36 Mg2 O34 Mo10 -81.2(3) . 3_666
O5 Mg2 O34 Mo10 59.1(13) . 3_666
O3 Mg2 O34 Mo10 90.0(3) . 3_666
O3S Mg2 O34 Mo10 -173.9(3) . 3_666
O35 Mg2 O34 Mo10 -8.2(3) . 3_666
Mo1 Mg2 O34 Mo10 94.6(3) . 3_666
Mo11 Mg2 O34 Mo10 -48.1(3) 3_666 3_666
O36 Mg2 O35 C34 -127.7(6) . .
O5 Mg2 O35 C34 -34.7(6) . .
O3 Mg2 O35 C34 39.1(6) . .
O3S Mg2 O35 C34 -179.6(8) . .
O34 Mg2 O35 C34 133.2(6) . .
Mo1 Mg2 O35 C34 2.3(6) . .
Mo10 Mg2 O35 C34 126.0(6) 3_666 .
Mo11 Mg2 O35 C34 -119.6(6) 3_666 .
O36 Mg2 O35 Mo10 106.3(3) . 3_666
O5 Mg2 O35 Mo10 -160.6(2) . 3_666
O3 Mg2 O35 Mo10 -86.9(3) . 3_666
O3S Mg2 O35 Mo10 54.4(9) . 3_666
O34 Mg2 O35 Mo10 7.3(2) . 3_666
Mo1 Mg2 O35 Mo10 -123.69(16) . 3_666
Mo11 Mg2 O35 Mo10 114.4(3) 3_666 3_666
O36 Mg2 O35 Mo11 -8.1(2) . 3_666
O5 Mg2 O35 Mo11 85.0(2) . 3_666
O3 Mg2 O35 Mo11 158.7(2) . 3_666
O3S Mg2 O35 Mo11 -60.0(9) . 3_666
O34 Mg2 O35 Mo11 -107.1(3) . 3_666
Mo1 Mg2 O35 Mo11 121.90(16) . 3_666
Mo10 Mg2 O35 Mo11 -114.4(3) 3_666 3_666
O5 Mg2 O36 C35 90.9(7) . .
O3 Mg2 O36 C35 121.6(12) . .
O3S Mg2 O36 C35 -6.4(7) . .
O34 Mg2 O36 C35 -97.4(7) . .
O35 Mg2 O36 C35 -171.0(7) . .
Mo1 Mg2 O36 C35 86.8(7) . .
Mo10 Mg2 O36 C35 -132.4(7) 3_666 .
Mo11 Mg2 O36 C35 179.1(8) 3_666 .
O5 Mg2 O36 Mo11 -88.3(3) . 3_666
O3 Mg2 O36 Mo11 -57.5(12) . 3_666
O3S Mg2 O36 Mo11 174.5(3) . 3_666
O34 Mg2 O36 Mo11 83.5(3) . 3_666
O35 Mg2 O36 Mo11 9.9(3) . 3_666
Mo1 Mg2 O36 Mo11 -92.3(3) . 3_666
Mo10 Mg2 O36 Mo11 48.5(3) 3_666 3_666
Mg1 O1S C1S N1S 160.9(6) . .
C3S N1S C1S O1S 176.2(8) . .
C2S N1S C1S O1S 3.4(14) . .
Mg1 O2S C4S N2S 159.7(6) . .
C6S N2S C4S O2S 2.2(14) . .
C5S N2S C4S O2S 172.4(8) . .
Mg2 O3S C7S N3S 165.4(10) . .
C9S N3S C7S O3S 178.4(13) . .
C8S N3S C7S O3S -4(2) . .
C10S O4S Mg3 O7S 105(3) . .
C10S O4S Mg3 O7SA 99(3) . .
C10S O4S Mg3 O9S -168(3) . .
C10S O4S Mg3 O5S -78(3) . .
C10S O4S Mg3 O8S 10(3) . .
C101 O9S Mg3 O4S -45.3(13) . .
C101 O9S Mg3 O6S' 131.6(14) . .
C101 O9S Mg3 O6S 140.1(14) . .
C101 O9S Mg3 O7S 40.2(15) . .
C101 O9S Mg3 O7SA 47.9(13) . .
C101 O9S Mg3 O5S -135.3(12) . .
C13S O5S Mg3 O4S 64.9(10) . .
C13S O5S Mg3 O6S' -119.9(12) . .
C13S O5S Mg3 O6S -120.8(13) . .
C13S O5S Mg3 O9S 152.5(10) . .
C13S O5S Mg3 O8S -29.0(10) . .
C100 O8S Mg3 O4S -157.4(12) . .
C100 O8S Mg3 O6S' 25.7(14) . .
C100 O8S Mg3 O6S 17.2(14) . .
C100 O8S Mg3 O7S 117.0(15) . .
C100 O8S Mg3 O7SA 109.5(13) . .
C100 O8S Mg3 O5S -67.4(12) . .
Mg3 O4S C10S N4S 106(3) . .
C11S N4S C10S O4S -171.4(12) . .
C12S N4S C10S O4S 0.5(18) . .
Mg3 O5S C13S N7S -177.7(7) . .
C15S N7S C13S O5S -179.7(10) . .
C14S N7S C13S O5S -1.1(17) . .
O6S' Mg3 O6S C16' 42(9) . .
O7S Mg3 O6S C16' 33(2) . .
O7SA Mg3 O6S C16' 41(2) . .
O9S Mg3 O6S C16' -52(2) . .
O5S Mg3 O6S C16' -143(2) . .
O8S Mg3 O6S C16' 129(2) . .
Mg3 O6S C16' N8S' -168(2) . .
C17' N8S' C16' O6S -0.1 . .
C18' N8S' C16' O6S -170.5 . .
O6S Mg3 O6S' C16S -6(9) . .
O7S Mg3 O6S' C16S 164.6(19) . .
O7SA Mg3 O6S' C16S 171.9(18) . .
O9S Mg3 O6S' C16S 78.4(18) . .
O5S Mg3 O6S' C16S -12.2(18) . .
O8S Mg3 O6S' C16S -100.2(17) . .
Mg3 O6S' C16S N8S -142(2) . .
C17S N8S C16S O6S' -0.1 . .
C18S N8S C16S O6S' -170.5 . .
O4S Mg3 O7S C102 173(2) . .
O6S' Mg3 O7S C102 -2(2) . .
O6S Mg3 O7S C102 -1(2) . .
O7SA Mg3 O7S C102 -46(5) . .
O9S Mg3 O7S C102 85.5(19) . .
O8S Mg3 O7S C102 -93.0(19) . .

loop_
_platon_squeeze_void_nr
_platon_squeeze_void_average_x
_platon_squeeze_void_average_y
_platon_squeeze_void_average_z
_platon_squeeze_void_volume
_platon_squeeze_void_count_electrons
_platon_squeeze_void_content
1 -0.000 0.500 -0.000 821 265 DMFA/MeOH/Dimethoxyethane/Water
2 0.500 1.000 1.500 821 265 DMFA/MeOH/Dimethoxyethane/Water
